data_1557031
loop_
_publ_author_name
'Schorpp, Marcel'
'Krossing, Ingo'

_publ_section_title
;
 Soft interactions with hard Lewis acids: generation of mono- and
 dicationic alkaline-earth metal arene-complexes by direct oxidation.
;
_journal_issue 8
_journal_name_full 'Chemical science'
_journal_page_first 2068
_journal_page_last 2076
_journal_paper_doi 10.1039/c9sc06254h
_journal_volume 11
_journal_year 2020
_chemical_formula_moiety '2(C24 Al2 F55 O6), C24 H16 F8 Sr, C12 H18 [+ solvent]'
_chemical_formula_sum 'C84 H34 Al4 F118 O12 Sr'
_chemical_formula_weight 3672.65
_space_group_crystal_system triclinic
_space_group_IT_number 2
_space_group_name_Hall '-P 1'
_space_group_name_H-M_alt 'P -1'
_atom_sites_solution_hydrogens geom
_atom_sites_solution_primary direct
_audit_creation_method 'FinalCif by Daniel Kratzert, Freiburg 2019'
_audit_update_record
;
2019-12-03 deposited with the CCDC.	2020-01-13 downloaded from the CCDC.
;
_cell_angle_alpha 80.0310(10)
_cell_angle_beta 85.9850(10)
_cell_angle_gamma 79.9420(10)
_cell_formula_units_Z 2
_cell_length_a 13.8661(5)
_cell_length_b 20.2883(8)
_cell_length_c 23.0336(9)
_cell_measurement_reflns_used 9684
_cell_measurement_temperature 100(2)
_cell_measurement_theta_max 27.2595
_cell_measurement_theta_min 2.193
_cell_volume 6278.6(4)
_computing_cell_refinement 'SAINT V8.38A'
_computing_data_reduction 'SAINT V8.38A'
_computing_structure_refinement 'SHELXL-2018/3 (Sheldrick, 2018)'
_computing_structure_solution 'SHELXT 2018/2 (Sheldrick, 2018)'
_diffrn_ambient_temperature 100(2)
_diffrn_detector CCD
_diffrn_detector_area_resol_mean 8.3
_diffrn_detector_type 'Bruker APEXII'
_diffrn_measured_fraction_theta_full 1.000
_diffrn_measured_fraction_theta_max 0.997
_diffrn_measurement_device 'three-circle diffractometer'
_diffrn_measurement_device_type 'Bruker APEX2 QUAZAR'
_diffrn_measurement_method '\w and \f scans'
_diffrn_measurement_specimen_support 'MiTeGen micromount'
_diffrn_radiation_monochromator 'mirror optics'
_diffrn_radiation_probe x-ray
_diffrn_radiation_type MoK\a
_diffrn_radiation_wavelength 0.71073
_diffrn_reflns_av_R_equivalents 0.0462
_diffrn_reflns_av_unetI/netI 0.0268
_diffrn_reflns_Laue_measured_fraction_full 1.000
_diffrn_reflns_Laue_measured_fraction_max 0.997
_diffrn_reflns_limit_h_max 18
_diffrn_reflns_limit_h_min -18
_diffrn_reflns_limit_k_max 26
_diffrn_reflns_limit_k_min -26
_diffrn_reflns_limit_l_max 30
_diffrn_reflns_limit_l_min -30
_diffrn_reflns_number 283181
_diffrn_reflns_point_group_measured_fraction_full 1.000
_diffrn_reflns_point_group_measured_fraction_max 0.997
_diffrn_reflns_theta_full 25.242
_diffrn_reflns_theta_max 27.980
_diffrn_reflns_theta_min 0.898
_diffrn_source 'microfocus sealed X-ray tube'
_diffrn_source_type 'Incoatec I\ms'
_exptl_absorpt_coefficient_mu 0.687
_exptl_absorpt_process_details
;
SADABS-2016/2 - Bruker AXS area detector scaling and absorption correction:
Krause, L., Herbst-Irmer, R., Sheldrick G.M. & Stalke D., J. Appl. Cryst. 48
(2015) 3-10
;
_exptl_crystal_colour colourless
_exptl_crystal_density_diffrn 1.943
_exptl_crystal_description block
_exptl_crystal_F_000 3572
_exptl_crystal_size_max 0.29
_exptl_crystal_size_mid 0.27
_exptl_crystal_size_min 0.21
_refine_diff_density_max 0.645
_refine_diff_density_min -0.546
_refine_diff_density_rms 0.056
_refine_ls_extinction_method none
_refine_ls_goodness_of_fit_ref 1.008
_refine_ls_hydrogen_treatment constr
_refine_ls_matrix_type full
_refine_ls_number_parameters 2616
_refine_ls_number_reflns 30200
_refine_ls_number_restraints 44834
_refine_ls_restrained_S_all 0.773
_refine_ls_R_factor_all 0.0588
_refine_ls_R_factor_gt 0.0376
_refine_ls_shift/su_max 0.012
_refine_ls_shift/su_mean 0.000
_refine_ls_structure_factor_coef Fsqd
_refine_ls_weighting_details 'w=1/[\s^2^(Fo^2^)+(0.0360P)^2^+5.3466P] where P=(Fo^2^+2Fc^2^)/3'
_refine_ls_weighting_scheme calc
_refine_ls_wR_factor_gt 0.0819
_refine_ls_wR_factor_ref 0.0907
_reflns_Friedel_coverage 0.000
_reflns_number_gt 23141
_reflns_number_total 30200
_reflns_threshold_expression 'I > 2\s(I)'
_cod_data_source_file c9sc06254h2.cif
_cod_data_source_block P-1_a_sq
_cod_depositor_comments
;Adding full bibliography for 1557027--1557034.cif.

 Adding full bibliography for 1557027--1557034.cif.
;
_cod_database_code 1557031
_shelx_shelxl_version_number 2018/3
_shelx_space_group_comment
;
The symmetry employed for this shelxl refinement is uniquely defined
by the following loop, which should always be used as a source of
symmetry information in preference to the above space-group names.
They are only intended as comments.
;
_olex2_diffrn_ambient_temperature_device 'Oxford Cryostream 800'

loop_
_space_group_symop_operation_xyz
'x, y, z'
'-x, -y, -z'

loop_
_atom_site_label
_atom_site_type_symbol
_atom_site_fract_x
_atom_site_fract_y
_atom_site_fract_z
_atom_site_U_iso_or_equiv
_atom_site_adp_type
_atom_site_occupancy
_atom_site_site_symmetry_order
_atom_site_calc_flag
_atom_site_refinement_flags_posn
_atom_site_refinement_flags_adp
_atom_site_refinement_flags_occupancy
_atom_site_disorder_assembly
_atom_site_disorder_group
O1_19 O 0.3015(13) 0.0574(15) 0.9827(12) 0.025(5) Uani 0.195(3) 1 d D U P A 2
C1_19 C 0.2274(10) 0.0276(6) 1.0108(5) 0.025(3) Uani 0.195(3) 1 d D U P A 2
C2_19 C 0.1335(6) 0.0671(6) 0.9804(4) 0.038(2) Uani 0.195(3) 1 d D U P A 2
F1_19 F 0.1268(11) 0.0501(7) 0.9280(5) 0.058(3) Uani 0.195(3) 1 d D U P A 2
F2_19 F 0.0552(6) 0.0511(6) 1.0152(5) 0.056(2) Uani 0.195(3) 1 d D U P A 2
F3_19 F 0.128(3) 0.1336(8) 0.9748(15) 0.046(4) Uani 0.195(3) 1 d D U P A 2
C3_19 C 0.2204(7) 0.0349(5) 1.0770(4) 0.033(2) Uani 0.195(3) 1 d D U P A 2
F4_19 F 0.3077(12) 0.0240(13) 1.1000(12) 0.040(4) Uani 0.195(3) 1 d D U P A 2
F5_19 F 0.1717(12) 0.0950(6) 1.0848(6) 0.053(3) Uani 0.195(3) 1 d D U P A 2
F6_19 F 0.1660(11) -0.0079(7) 1.1083(9) 0.047(3) Uani 0.195(3) 1 d D U P A 2
C4_19 C 0.2463(9) -0.0488(6) 1.0050(5) 0.053(3) Uani 0.195(3) 1 d D U P A 2
F7_19 F 0.3112(11) -0.0822(7) 1.0444(5) 0.063(3) Uani 0.195(3) 1 d D U P A 2
F8_19 F 0.1686(9) -0.0781(7) 1.0153(7) 0.068(3) Uani 0.195(3) 1 d D U P A 2
F9_19 F 0.2897(12) -0.0578(10) 0.9525(7) 0.052(4) Uani 0.195(3) 1 d D U P A 2
O1_18 O 0.1025(13) 0.6915(9) 0.2011(3) 0.030(2) Uani 0.516(4) 1 d D U P B 2
C1_18 C 0.1326(6) 0.7165(4) 0.1455(4) 0.0319(19) Uani 0.516(4) 1 d D U P B 2
C2_18 C 0.1022(4) 0.6694(3) 0.1062(2) 0.0413(12) Uani 0.516(4) 1 d D U P B 2
F1_18 F 0.0065(2) 0.6857(2) 0.09658(14) 0.0523(10) Uani 0.516(4) 1 d D U P B 2
F2_18 F 0.1475(7) 0.6765(6) 0.0525(3) 0.0561(17) Uani 0.516(4) 1 d D U P B 2
F3_18 F 0.1220(7) 0.6069(4) 0.1359(4) 0.065(2) Uani 0.516(4) 1 d D U P B 2
C3_18 C 0.2466(4) 0.7095(3) 0.1428(2) 0.0508(14) Uani 0.516(4) 1 d D U P B 2
F4_18 F 0.2710(11) 0.7391(7) 0.1876(6) 0.079(3) Uani 0.516(4) 1 d D U P B 2
F5_18 F 0.2868(3) 0.6447(3) 0.1486(2) 0.0620(13) Uani 0.516(4) 1 d D U P B 2
F6_18 F 0.2786(6) 0.7437(3) 0.0931(3) 0.0580(16) Uani 0.516(4) 1 d D U P B 2
C4_18 C 0.0836(5) 0.7905(3) 0.1240(2) 0.0449(13) Uani 0.516(4) 1 d D U P B 2
F7_18 F 0.1276(4) 0.8339(2) 0.14672(18) 0.0686(13) Uani 0.516(4) 1 d D U P B 2
F8_18 F 0.0941(9) 0.8050(7) 0.0651(4) 0.057(3) Uani 0.516(4) 1 d D U P B 2
F9_18 F -0.0112(6) 0.8015(5) 0.1390(4) 0.0515(16) Uani 0.516(4) 1 d D U P B 2
O1_17 O 0.43293(11) 0.12486(7) 1.03138(6) 0.0286(3) Uani 1 1 d D U . . .
C1_17 C 0.43820(14) 0.18793(10) 1.04171(9) 0.0246(4) Uani 1 1 d D U . . .
C2_17 C 0.51225(17) 0.22217(12) 0.99758(11) 0.0354(5) Uani 1 1 d D U . . .
F1_17 F 0.47242(11) 0.24724(7) 0.94600(6) 0.0441(3) Uani 1 1 d D U . . .
F2_17 F 0.54163(12) 0.27312(8) 1.01755(7) 0.0524(4) Uani 1 1 d D U . . .
F3_17 F 0.59107(11) 0.17753(8) 0.98869(7) 0.0532(4) Uani 1 1 d D U . . .
C3_17 C 0.47308(15) 0.18064(11) 1.10548(10) 0.0287(4) Uani 1 1 d D U . . .
F4_17 F 0.42710(9) 0.13758(6) 1.14263(5) 0.0314(3) Uani 1 1 d D U . . .
F5_17 F 0.56857(9) 0.15611(8) 1.10808(6) 0.0419(3) Uani 1 1 d D U . . .
F6_17 F 0.45782(11) 0.23949(7) 1.12559(6) 0.0451(4) Uani 1 1 d D U . . .
C4_17 C 0.33613(17) 0.23369(12) 1.03619(11) 0.0349(5) Uani 1 1 d D U . . .
F7_17 F 0.27753(10) 0.21782(8) 1.08335(7) 0.0474(4) Uani 1 1 d D U . . .
F8_17 F 0.34095(12) 0.29930(7) 1.03165(7) 0.0531(4) Uani 1 1 d D U . . .
F9_17 F 0.29271(11) 0.22488(8) 0.98905(7) 0.0468(4) Uani 1 1 d D U . . .
O1_16 O 0.3060(3) 0.0480(4) 0.9829(3) 0.0233(10) Uani 0.805(3) 1 d D U P A 1
C1_16 C 0.2291(3) 0.02422(19) 1.01383(16) 0.0219(8) Uani 0.805(3) 1 d D U P A 1
C2_16 C 0.1869(2) -0.02092(16) 0.97765(13) 0.0385(7) Uani 0.805(3) 1 d D U P A 1
F1_16 F 0.1350(3) 0.01759(15) 0.93376(12) 0.0501(7) Uani 0.805(3) 1 d D U P A 1
F2_16 F 0.1261(2) -0.05782(16) 1.01056(15) 0.0564(8) Uani 0.805(3) 1 d D U P A 1
F3_16 F 0.2559(3) -0.0613(3) 0.95378(17) 0.0487(8) Uani 0.805(3) 1 d D U P A 1
C3_16 C 0.26231(18) -0.01818(13) 1.07410(11) 0.0255(6) Uani 0.805(3) 1 d D U P A 1
F4_16 F 0.3246(3) 0.0129(3) 1.0965(3) 0.0301(7) Uani 0.805(3) 1 d D U P A 1
F5_16 F 0.3094(2) -0.07900(16) 1.06755(11) 0.0412(6) Uani 0.805(3) 1 d D U P A 1
F6_16 F 0.1889(2) -0.02592(16) 1.11369(18) 0.0365(7) Uani 0.805(3) 1 d D U P A 1
C4_16 C 0.14893(19) 0.08490(15) 1.02540(13) 0.0325(7) Uani 0.805(3) 1 d D U P A 1
F7_16 F 0.1771(2) 0.11457(13) 1.06772(13) 0.0397(7) Uani 0.805(3) 1 d D U P A 1
F8_16 F 0.06224(14) 0.06707(13) 1.04257(11) 0.0493(6) Uani 0.805(3) 1 d D U P A 1
F9_16 F 0.1365(6) 0.13160(19) 0.9771(3) 0.0428(10) Uani 0.805(3) 1 d D U P A 1
O1_15 O 0.45200(10) 0.10985(7) 0.91158(6) 0.0234(3) Uani 1 1 d D U . . .
C1_15 C 0.43558(14) 0.11826(10) 0.85314(8) 0.0221(4) Uani 1 1 d D U . . .
C2_15 C 0.34250(16) 0.17223(11) 0.83809(9) 0.0298(5) Uani 1 1 d D U . . .
F1_15 F 0.36084(10) 0.23459(6) 0.83782(6) 0.0406(3) Uani 1 1 d D U . . .
F2_15 F 0.30929(10) 0.17028(7) 0.78544(6) 0.0386(3) Uani 1 1 d D U . . .
F3_15 F 0.27063(9) 0.16211(7) 0.87814(6) 0.0387(3) Uani 1 1 d D U . . .
C3_15 C 0.42185(16) 0.04991(11) 0.83578(9) 0.0282(4) Uani 1 1 d D U . . .
F4_15 F 0.48568(10) -0.00066(6) 0.86262(6) 0.0386(3) Uani 1 1 d D U . . .
F5_15 F 0.33239(10) 0.03615(7) 0.85212(6) 0.0365(3) Uani 1 1 d D U . . .
F6_15 F 0.43374(11) 0.04998(7) 0.77776(6) 0.0397(3) Uani 1 1 d D U . . .
C4_15 C 0.52593(16) 0.14378(11) 0.81841(9) 0.0294(5) Uani 1 1 d D U . . .
F7_15 F 0.60039(9) 0.09243(7) 0.81608(6) 0.0382(3) Uani 1 1 d D U . . .
F8_15 F 0.50550(10) 0.17114(7) 0.76256(6) 0.0402(3) Uani 1 1 d D U . . .
F9_15 F 0.55717(10) 0.18922(7) 0.84340(6) 0.0360(3) Uani 1 1 d D U . . .
O1_14 O 0.30178(11) 0.03841(9) 0.51444(10) 0.0273(4) Uani 0.871(2) 1 d D U P C 1
C1_14 C 0.21374(19) 0.01961(14) 0.51190(12) 0.0186(5) Uani 0.871(2) 1 d D U P C 1
C2_14 C 0.2229(3) -0.03762(18) 0.47470(17) 0.0321(8) Uani 0.871(2) 1 d D U P C 1
F1_14 F 0.2317(3) -0.01280(17) 0.41761(14) 0.0454(8) Uani 0.871(2) 1 d D U P C 1
F2_14 F 0.1468(2) -0.07080(16) 0.48347(15) 0.0420(7) Uani 0.871(2) 1 d D U P C 1
F3_14 F 0.3030(2) -0.08287(16) 0.48825(16) 0.0484(7) Uani 0.871(2) 1 d D U P C 1
C3_14 C 0.1761(2) -0.00535(15) 0.57586(12) 0.0283(6) Uani 0.871(2) 1 d D U P C 1
F4_14 F 0.19184(18) 0.03563(10) 0.61182(8) 0.0446(5) Uani 0.871(2) 1 d D U P C 1
F5_14 F 0.22384(13) -0.06725(8) 0.59631(7) 0.0381(4) Uani 0.871(2) 1 d D U P C 1
F6_14 F 0.08121(12) -0.00852(9) 0.57911(7) 0.0452(5) Uani 0.871(2) 1 d D U P C 1
C4_14 C 0.1385(2) 0.08136(16) 0.48392(15) 0.0277(7) Uani 0.871(2) 1 d D U P C 1
F7_14 F 0.10825(13) 0.12392(9) 0.52151(9) 0.0409(5) Uani 0.871(2) 1 d D U P C 1
F8_14 F 0.06003(12) 0.06214(9) 0.46588(10) 0.0459(5) Uani 0.871(2) 1 d D U P C 1
F9_14 F 0.17961(11) 0.11589(7) 0.43694(7) 0.0347(4) Uani 0.871(2) 1 d D U P C 1
O1_13 O 0.43482(10) 0.11344(6) 0.54590(6) 0.0226(3) Uani 1 1 d D U . . .
C1_13 C 0.41136(14) 0.17277(9) 0.56730(9) 0.0206(4) Uani 1 1 d D U . . .
C2_13 C 0.47718(16) 0.22385(11) 0.53561(11) 0.0315(5) Uani 1 1 d D U . . .
F1_13 F 0.44609(10) 0.24984(6) 0.48155(6) 0.0384(3) Uani 1 1 d D U . . .
F2_13 F 0.47789(11) 0.27519(7) 0.56453(7) 0.0453(4) Uani 1 1 d D U . . .
F3_13 F 0.56920(9) 0.19260(7) 0.53073(7) 0.0460(4) Uani 1 1 d D U . . .
C3_13 C 0.42880(17) 0.15805(11) 0.63408(10) 0.0313(5) Uani 1 1 d D U . . .
F4_13 F 0.39168(11) 0.10340(7) 0.65990(6) 0.0413(3) Uani 1 1 d D U . . .
F5_13 F 0.52526(11) 0.14473(8) 0.64330(7) 0.0457(4) Uani 1 1 d D U . . .
F6_13 F 0.38792(11) 0.20947(7) 0.66107(6) 0.0397(3) Uani 1 1 d D U . . .
C4_13 C 0.30189(15) 0.20468(10) 0.55747(10) 0.0275(4) Uani 1 1 d D U . . .
F7_13 F 0.24290(9) 0.17162(7) 0.59597(6) 0.0374(3) Uani 1 1 d D U . . .
F8_13 F 0.28296(9) 0.26997(6) 0.56258(6) 0.0348(3) Uani 1 1 d D U . . .
F9_13 F 0.27852(9) 0.19937(7) 0.50333(6) 0.0344(3) Uani 1 1 d D U . . .
O1_12 O 0.4134(2) 0.1154(2) 0.42501(12) 0.0272(7) Uani 0.835(4) 1 d D U P C 2
C1_12 C 0.4426(2) 0.12566(16) 0.36800(15) 0.0189(7) Uani 0.835(4) 1 d D U P C 2
C2_12 C 0.3523(3) 0.1613(2) 0.33167(18) 0.0264(8) Uani 0.835(4) 1 d D U P C 2
F1_12 F 0.2917(4) 0.1174(3) 0.33013(19) 0.0381(9) Uani 0.835(4) 1 d D U P C 2
F2_12 F 0.3774(2) 0.18660(15) 0.27650(11) 0.0399(6) Uani 0.835(4) 1 d D U P C 2
F3_12 F 0.3020(3) 0.21152(19) 0.35699(12) 0.0324(6) Uani 0.835(4) 1 d D U P C 2
C3_12 C 0.5223(2) 0.17267(16) 0.35915(14) 0.0296(7) Uani 0.835(4) 1 d D U P C 2
F4_12 F 0.58525(13) 0.15455(9) 0.40206(11) 0.0426(6) Uani 0.835(4) 1 d D U P C 2
F5_12 F 0.4815(4) 0.23736(18) 0.35982(19) 0.0374(8) Uani 0.835(4) 1 d D U P C 2
F6_12 F 0.57341(15) 0.17015(10) 0.30799(11) 0.0458(6) Uani 0.835(4) 1 d D U P C 2
C4_12 C 0.4859(2) 0.05733(17) 0.34736(14) 0.0246(6) Uani 0.835(4) 1 d D U P C 2
F7_12 F 0.57593(12) 0.03448(9) 0.36814(10) 0.0320(4) Uani 0.835(4) 1 d D U P C 2
F8_12 F 0.49351(19) 0.06216(11) 0.28902(9) 0.0395(5) Uani 0.835(4) 1 d D U P C 2
F9_12 F 0.4316(3) 0.0106(2) 0.36910(18) 0.0318(8) Uani 0.835(4) 1 d D U P C 2
O1_11 O 0.30932(10) 0.51218(8) 0.37276(6) 0.0309(3) Uani 1 1 d D U . . .
C1_11 C 0.27544(14) 0.49100(10) 0.42797(9) 0.0231(4) Uani 1 1 d D U . . .
C2_11 C 0.30491(16) 0.53618(12) 0.46954(11) 0.0333(5) Uani 1 1 d D U . . .
F1_11 F 0.39979(9) 0.52033(7) 0.48041(7) 0.0437(3) Uani 1 1 d D U . . .
F2_11 F 0.25422(11) 0.53012(8) 0.52146(6) 0.0479(4) Uani 1 1 d D U . . .
F3_11 F 0.28806(10) 0.60113(7) 0.44544(7) 0.0459(4) Uani 1 1 d D U . . .
C3_11 C 0.16213(15) 0.49676(11) 0.42999(9) 0.0261(4) Uani 1 1 d D U . . .
F4_11 F 0.13496(9) 0.47428(7) 0.38384(6) 0.0347(3) Uani 1 1 d D U . . .
F5_11 F 0.11945(9) 0.56124(6) 0.42674(6) 0.0342(3) Uani 1 1 d D U . . .
F6_11 F 0.12693(10) 0.46175(7) 0.47858(6) 0.0398(3) Uani 1 1 d D U . . .
C4_11 C 0.32264(17) 0.41606(11) 0.44934(11) 0.0342(5) Uani 1 1 d D U . . .
F7_11 F 0.27978(11) 0.37387(7) 0.42548(7) 0.0486(4) Uani 1 1 d D U . . .
F8_11 F 0.31563(12) 0.39929(7) 0.50749(6) 0.0497(4) Uani 1 1 d D U . . .
F9_11 F 0.41694(10) 0.40592(7) 0.43274(7) 0.0435(3) Uani 1 1 d D U . . .
O1_10 O 0.26816(10) 0.48303(7) 0.25808(7) 0.0276(3) Uani 1 1 d D U . . .
C1_10 C 0.29433(14) 0.42693(10) 0.23243(9) 0.0239(4) Uani 1 1 d D U . . .
C2_10 C 0.2824(2) 0.44645(12) 0.16518(11) 0.0432(6) Uani 1 1 d D U . . .
F1_10 F 0.18794(13) 0.46244(8) 0.15245(7) 0.0554(4) Uani 1 1 d D U . . .
F2_10 F 0.32350(16) 0.39607(9) 0.13669(7) 0.0684(5) Uani 1 1 d D U . . .
F3_10 F 0.32439(14) 0.50009(8) 0.14417(7) 0.0609(5) Uani 1 1 d D U . . .
C3_10 C 0.40142(16) 0.39220(11) 0.24532(11) 0.0339(5) Uani 1 1 d D U . . .
F4_10 F 0.42077(10) 0.39390(8) 0.30061(7) 0.0461(4) Uani 1 1 d D U . . .
F5_10 F 0.46499(10) 0.42506(7) 0.21051(8) 0.0508(4) Uani 1 1 d D U . . .
F6_10 F 0.41950(10) 0.32790(7) 0.23728(7) 0.0455(4) Uani 1 1 d D U . . .
C4_10 C 0.22422(16) 0.37600(11) 0.25872(11) 0.0327(5) Uani 1 1 d D U . . .
F7_10 F 0.24712(11) 0.34793(7) 0.31302(7) 0.0471(4) Uani 1 1 d D U . . .
F8_10 F 0.22715(11) 0.32623(7) 0.22732(8) 0.0502(4) Uani 1 1 d D U . . .
F9_10 F 0.13184(9) 0.40762(7) 0.26060(8) 0.0466(4) Uani 1 1 d D U . . .
O1_9 O 0.4110(3) 0.5611(3) 0.2699(3) 0.0228(9) Uani 0.818(4) 1 d D U P D 1
C1_9 C 0.4946(3) 0.58524(18) 0.27654(16) 0.0233(8) Uani 0.818(4) 1 d D U P D 1
C2_9 C 0.5401(3) 0.6044(2) 0.21372(18) 0.0307(9) Uani 0.818(4) 1 d D U P D 1
F1_9 F 0.49209(16) 0.66257(11) 0.18600(11) 0.0401(5) Uani 0.818(4) 1 d D U P D 1
F2_9 F 0.63430(16) 0.61098(14) 0.21458(13) 0.0458(6) Uani 0.818(4) 1 d D U P D 1
F3_9 F 0.5360(2) 0.55700(15) 0.18100(14) 0.0404(6) Uani 0.818(4) 1 d D U P D 1
C3_9 C 0.5673(3) 0.5291(2) 0.31330(18) 0.0308(9) Uani 0.818(4) 1 d D U P D 1
F4_9 F 0.52246(12) 0.49871(12) 0.36060(8) 0.0372(5) Uani 0.818(4) 1 d D U P D 1
F5_9 F 0.60559(17) 0.48114(10) 0.28164(9) 0.0454(5) Uani 0.818(4) 1 d D U P D 1
F6_9 F 0.64107(16) 0.55347(13) 0.33127(13) 0.0491(6) Uani 0.818(4) 1 d D U P D 1
C4_9 C 0.4728(3) 0.6484(2) 0.30711(19) 0.0359(9) Uani 0.818(4) 1 d D U P D 1
F7_9 F 0.45658(19) 0.63032(11) 0.36538(9) 0.0492(6) Uani 0.818(4) 1 d D U P D 1
F8_9 F 0.5459(3) 0.68416(19) 0.29942(18) 0.0530(9) Uani 0.818(4) 1 d D U P D 1
F9_9 F 0.39307(16) 0.68910(11) 0.28666(12) 0.0508(6) Uani 0.818(4) 1 d D U P D 1
O1_8 O 0.0980(13) 0.7033(9) 0.2028(4) 0.035(3) Uani 0.484(4) 1 d D U P B 1
C1_8 C 0.1322(6) 0.7230(4) 0.1471(4) 0.0264(18) Uani 0.484(4) 1 d D U P B 1
C2_8 C 0.0451(4) 0.7719(3) 0.1166(2) 0.0311(11) Uani 0.484(4) 1 d D U P B 1
F1_8 F -0.0200(2) 0.7376(2) 0.10245(14) 0.0510(11) Uani 0.484(4) 1 d D U P B 1
F2_8 F 0.0724(9) 0.8113(7) 0.0674(4) 0.0413(17) Uani 0.484(4) 1 d D U P B 1
F3_8 F 0.0008(7) 0.8124(6) 0.1530(4) 0.054(2) Uani 0.484(4) 1 d D U P B 1
C3_8 C 0.2196(4) 0.7619(3) 0.1494(2) 0.0455(14) Uani 0.484(4) 1 d D U P B 1
F4_8 F 0.2827(11) 0.7233(7) 0.1889(6) 0.071(3) Uani 0.484(4) 1 d D U P B 1
F5_8 F 0.1880(4) 0.8217(3) 0.1639(2) 0.0692(14) Uani 0.484(4) 1 d D U P B 1
F6_8 F 0.2672(6) 0.7726(3) 0.0974(3) 0.0539(15) Uani 0.484(4) 1 d D U P B 1
C4_8 C 0.1666(5) 0.6644(3) 0.1126(3) 0.0556(16) Uani 0.484(4) 1 d D U P B 1
F7_8 F 0.2544(4) 0.6324(3) 0.1266(3) 0.098(2) Uani 0.484(4) 1 d D U P B 1
F8_8 F 0.1745(8) 0.6836(7) 0.0556(4) 0.071(2) Uani 0.484(4) 1 d D U P B 1
F9_8 F 0.1034(7) 0.6184(4) 0.1197(4) 0.062(2) Uani 0.484(4) 1 d D U P B 1
O1_7 O 0.01167(9) 0.64430(7) 0.31030(6) 0.0193(3) Uani 1 1 d D U . . .
C1_7 C -0.07898(12) 0.62864(9) 0.30738(8) 0.0176(4) Uani 1 1 d D U . . .
C2_7 C -0.07481(14) 0.57368(10) 0.26778(9) 0.0252(4) Uani 1 1 d D U . . .
F1_7 F -0.07108(10) 0.60045(7) 0.21079(5) 0.0347(3) Uani 1 1 d D U . . .
F2_7 F -0.15277(9) 0.54177(6) 0.27717(6) 0.0343(3) Uani 1 1 d D U . . .
F3_7 F 0.00463(9) 0.52679(6) 0.27778(6) 0.0365(3) Uani 1 1 d D U . . .
C3_7 C -0.11488(13) 0.60118(10) 0.37102(9) 0.0210(4) Uani 1 1 d D U . . .
F4_7 F -0.09320(8) 0.63755(6) 0.40927(5) 0.0264(3) Uani 1 1 d D U . . .
F5_7 F -0.07077(9) 0.53704(6) 0.38796(5) 0.0278(3) Uani 1 1 d D U . . .
F6_7 F -0.21115(8) 0.60131(6) 0.37530(6) 0.0305(3) Uani 1 1 d D U . . .
C4_7 C -0.15204(13) 0.69307(10) 0.28200(9) 0.0224(4) Uani 1 1 d D U . . .
F7_7 F -0.17389(9) 0.73467(6) 0.32150(6) 0.0303(3) Uani 1 1 d D U . . .
F8_7 F -0.23525(8) 0.67760(6) 0.26685(6) 0.0326(3) Uani 1 1 d D U . . .
F9_7 F -0.11227(8) 0.72731(6) 0.23460(5) 0.0290(3) Uani 1 1 d D U . . .
O1_6 O 0.15067(10) 0.73196(7) 0.31059(7) 0.0314(3) Uani 1 1 d D U . . .
C1_6 C 0.12907(14) 0.78421(9) 0.34131(9) 0.0228(4) Uani 1 1 d D U . . .
C2_6 C 0.22731(15) 0.80827(10) 0.34920(10) 0.0268(4) Uani 1 1 d D U . . .
F1_6 F 0.28164(9) 0.76252(7) 0.38767(6) 0.0365(3) Uani 1 1 d D U . . .
F2_6 F 0.21267(9) 0.86724(6) 0.36919(6) 0.0346(3) Uani 1 1 d D U . . .
F3_6 F 0.27903(9) 0.81593(6) 0.29875(6) 0.0317(3) Uani 1 1 d D U . . .
C3_6 C 0.05784(15) 0.84368(10) 0.30718(10) 0.0275(4) Uani 1 1 d D U . . .
F4_6 F -0.01311(9) 0.81956(7) 0.28543(6) 0.0379(3) Uani 1 1 d D U . . .
F5_6 F 0.10377(10) 0.87739(6) 0.26189(6) 0.0364(3) Uani 1 1 d D U . . .
F6_6 F 0.01561(10) 0.88837(6) 0.34119(6) 0.0358(3) Uani 1 1 d D U . . .
C4_6 C 0.08062(15) 0.76139(10) 0.40261(10) 0.0285(5) Uani 1 1 d D U . . .
F7_6 F -0.01374(9) 0.75887(6) 0.39858(6) 0.0333(3) Uani 1 1 d D U . . .
F8_6 F 0.08693(10) 0.80314(7) 0.44087(6) 0.0363(3) Uani 1 1 d D U . . .
F9_6 F 0.12413(10) 0.69986(7) 0.42611(7) 0.0444(4) Uani 1 1 d D U . . .
C1 C 0.89870(16) 0.37912(11) 0.14900(10) 0.0289(5) Uani 1 1 d . . . . .
C2 C 0.96402(15) 0.33384(11) 0.11936(9) 0.0272(4) Uani 1 1 d . . . . .
C3 C 0.93010(15) 0.28184(11) 0.09768(9) 0.0263(4) Uani 1 1 d . . . . .
C4 C 0.83022(16) 0.27406(11) 0.10601(10) 0.0290(5) Uani 1 1 d . . . . .
C5 C 0.76508(15) 0.31892(12) 0.13673(10) 0.0313(5) Uani 1 1 d . . . . .
C6 C 0.79908(15) 0.37157(11) 0.15830(10) 0.0300(5) Uani 1 1 d . . . . .
C7 C 0.93412(19) 0.43811(13) 0.16797(12) 0.0419(6) Uani 1 1 d . . . . .
H7A H 0.957656 0.467070 0.133204 0.063 Uiso 1 1 calc R U . . .
H7B H 0.987695 0.420973 0.195014 0.063 Uiso 1 1 calc R U . . .
H7C H 0.880003 0.464559 0.187991 0.063 Uiso 1 1 calc R U . . .
C8 C 1.06987(17) 0.34290(13) 0.10869(12) 0.0376(5) Uani 1 1 d . . . . .
H8A H 1.110196 0.299510 0.103199 0.056 Uiso 1 1 calc R U . . .
H8B H 1.091983 0.358458 0.142701 0.056 Uiso 1 1 calc R U . . .
H8C H 1.076188 0.376633 0.073230 0.056 Uiso 1 1 calc R U . . .
C9 C 1.00066(17) 0.23774(13) 0.06164(10) 0.0357(5) Uani 1 1 d . . . . .
H9A H 0.967585 0.203135 0.050503 0.054 Uiso 1 1 calc R U . . .
H9B H 1.057213 0.215612 0.085077 0.054 Uiso 1 1 calc R U . . .
H9C H 1.022934 0.265892 0.025959 0.054 Uiso 1 1 calc R U . . .
C10 C 0.79065(18) 0.22088(13) 0.08032(11) 0.0392(6) Uani 1 1 d . . . . .
H10A H 0.749337 0.242980 0.047315 0.059 Uiso 1 1 calc R U . . .
H10B H 0.751620 0.195951 0.110776 0.059 Uiso 1 1 calc R U . . .
H10C H 0.845368 0.189245 0.066225 0.059 Uiso 1 1 calc R U . . .
C11 C 0.65801(17) 0.31147(16) 0.14435(13) 0.0486(7) Uani 1 1 d . . . . .
H11A H 0.628227 0.322374 0.105773 0.073 Uiso 1 1 calc R U . . .
H11B H 0.623992 0.342539 0.170178 0.073 Uiso 1 1 calc R U . . .
H11C H 0.652471 0.264674 0.162035 0.073 Uiso 1 1 calc R U . . .
C12 C 0.72902(19) 0.42240(13) 0.18721(13) 0.0448(6) Uani 1 1 d . . . . .
H12A H 0.716326 0.465292 0.159734 0.067 Uiso 1 1 calc R U . . .
H12B H 0.757620 0.429945 0.222743 0.067 Uiso 1 1 calc R U . . .
H12C H 0.667335 0.405178 0.198066 0.067 Uiso 1 1 calc R U . . .
C1_4 C 0.71978(14) 0.28425(10) 0.34149(9) 0.0239(4) Uani 1 1 d D U . . .
C2_4 C 0.78990(14) 0.24023(10) 0.37439(9) 0.0232(4) Uani 1 1 d D U . . .
C3_4 C 0.79201(15) 0.23651(10) 0.43406(9) 0.0263(4) Uani 1 1 d D U . . .
H3_4 H 0.840605 0.205725 0.456562 0.032 Uiso 1 1 calc R U . . .
C4_4 C 0.71993(15) 0.27975(11) 0.46038(10) 0.0296(5) Uani 1 1 d D U . . .
H4_4 H 0.719001 0.278745 0.501804 0.036 Uiso 1 1 calc R U . . .
C5_4 C 0.64966(15) 0.32416(11) 0.42722(10) 0.0311(5) Uani 1 1 d D U . . .
H5_4 H 0.601344 0.353511 0.446120 0.037 Uiso 1 1 calc R U . . .
C6_4 C 0.64846(15) 0.32661(11) 0.36672(10) 0.0279(4) Uani 1 1 d D U . . .
H6_4 H 0.599714 0.356696 0.343798 0.033 Uiso 1 1 calc R U . . .
F1_4 F 0.72670(9) 0.28440(7) 0.28133(5) 0.0319(3) Uani 1 1 d D U . . .
F2_4 F 0.86141(9) 0.20177(6) 0.34418(5) 0.0302(3) Uani 1 1 d D U . . .
C1_3 C 0.94134(15) 0.34191(10) 0.34142(9) 0.0262(4) Uani 1 1 d D U . . .
C2_3 C 1.02163(15) 0.29240(11) 0.35039(9) 0.0283(5) Uani 1 1 d D U . . .
C3_3 C 1.07361(16) 0.28159(11) 0.40047(10) 0.0311(5) Uani 1 1 d D U . . .
H3_3 H 1.129665 0.247167 0.406362 0.037 Uiso 1 1 calc R U . . .
C4_3 C 1.04101(16) 0.32300(11) 0.44225(10) 0.0303(5) Uani 1 1 d D U . . .
H4_3 H 1.074854 0.316755 0.477767 0.036 Uiso 1 1 calc R U . . .
C5_3 C 0.95976(16) 0.37331(11) 0.43281(10) 0.0301(5) Uani 1 1 d D U . . .
H5_3 H 0.939067 0.401417 0.461836 0.036 Uiso 1 1 calc R U . . .
C6_3 C 0.90810(16) 0.38343(10) 0.38191(10) 0.0274(4) Uani 1 1 d D U . . .
H6_3 H 0.852019 0.417721 0.375384 0.033 Uiso 1 1 calc R U . . .
F1_3 F 0.89262(10) 0.34734(7) 0.28987(6) 0.0362(3) Uani 1 1 d D U . . .
F2_3 F 1.04703(10) 0.25397(7) 0.30614(6) 0.0417(3) Uani 1 1 d D U . . .
C1_2 C 1.13280(14) 0.13640(10) 0.22571(9) 0.0237(4) Uani 1 1 d D U . . .
C2_2 C 1.08576(14) 0.09796(10) 0.26994(9) 0.0237(4) Uani 1 1 d D U . . .
C3_2 C 1.12673(16) 0.03350(11) 0.29360(10) 0.0295(5) Uani 1 1 d D U . . .
H3_2 H 1.093777 0.007129 0.324238 0.035 Uiso 1 1 calc R U . . .
C4_2 C 1.21879(17) 0.00811(11) 0.27093(11) 0.0330(5) Uani 1 1 d D U . . .
H4_2 H 1.249532 -0.036530 0.286291 0.040 Uiso 1 1 calc R U . . .
C5_2 C 1.26595(16) 0.04683(12) 0.22653(10) 0.0329(5) Uani 1 1 d D U . . .
H5_2 H 1.328791 0.028540 0.211730 0.039 Uiso 1 1 calc R U . . .
C6_2 C 1.22282(15) 0.11228(12) 0.20310(10) 0.0300(5) Uani 1 1 d D U . . .
H6_2 H 1.254975 0.139178 0.172447 0.036 Uiso 1 1 calc R U . . .
F1_2 F 1.08523(8) 0.20094(6) 0.20417(5) 0.0286(3) Uani 1 1 d D U . . .
F2_2 F 0.99459(8) 0.12680(6) 0.28931(5) 0.0293(3) Uani 1 1 d D U . . .
C1_1 C 0.89589(15) 0.07936(11) 0.19527(9) 0.0262(4) Uani 1 1 d D U . . .
C2_1 C 0.81486(15) 0.09002(11) 0.23179(10) 0.0297(5) Uani 1 1 d D U . . .
C3_1 C 0.76679(17) 0.03807(12) 0.25744(10) 0.0351(5) Uani 1 1 d D U . . .
H3_1 H 0.710621 0.045688 0.283003 0.042 Uiso 1 1 calc R U . . .
C4_1 C 0.80362(17) -0.02613(12) 0.24451(10) 0.0357(5) Uani 1 1 d D U . . .
H4_1 H 0.772326 -0.063378 0.261659 0.043 Uiso 1 1 calc R U . . .
C5_1 C 0.88483(17) -0.03664(12) 0.20722(10) 0.0326(5) Uani 1 1 d D U . . .
H5_1 H 0.908405 -0.080942 0.198701 0.039 Uiso 1 1 calc R U . . .
C6_1 C 0.93282(16) 0.01673(11) 0.18183(10) 0.0293(5) Uani 1 1 d D U . . .
H6_1 H 0.989030 0.009819 0.156171 0.035 Uiso 1 1 calc R U . . .
F1_1 F 0.93993(9) 0.13507(6) 0.17322(6) 0.0313(3) Uani 1 1 d D U . . .
F2_1 F 0.78455(9) 0.15540(7) 0.24266(6) 0.0396(3) Uani 1 1 d D U . . .
Sr1 Sr 0.90281(2) 0.24471(2) 0.23005(2) 0.02543(5) Uani 1 1 d . . . . .
Al1 Al 0.40601(4) 0.07156(3) 0.49322(3) 0.01613(11) Uani 1 1 d D . . . .
Al2 Al 0.11078(4) 0.67525(3) 0.27561(2) 0.01517(11) Uani 1 1 d D . . . .
Al4 Al 0.41576(4) 0.07581(3) 0.98097(2) 0.01731(11) Uani 1 1 d D . . . .
Al3 Al 0.30455(4) 0.53643(3) 0.29884(3) 0.01636(11) Uani 1 1 d D . . . .
F3 F 0.500000 0.000000 1.000000 0.0204(3) Uani 1 2 d S . P A .
F2 F 0.20843(7) 0.60625(5) 0.28660(5) 0.0196(2) Uani 1 1 d . . . . .
F1 F 0.500000 0.000000 0.500000 0.0174(3) Uani 1 2 d S . P C .
O1_22 O 0.4016(14) 0.5713(16) 0.2667(12) 0.028(5) Uani 0.182(4) 1 d D U P D 2
C1_22 C 0.4895(11) 0.5906(7) 0.2699(6) 0.027(3) Uani 0.182(4) 1 d D U P D 2
C2_22 C 0.5586(10) 0.5361(7) 0.3092(6) 0.033(3) Uani 0.182(4) 1 d D U P D 2
F1_22 F 0.5346(6) 0.5352(6) 0.3666(4) 0.046(2) Uani 0.182(4) 1 d D U P D 2
F2_22 F 0.6532(6) 0.5425(6) 0.3005(5) 0.044(2) Uani 0.182(4) 1 d D U P D 2
F3_22 F 0.5534(7) 0.4742(4) 0.2987(5) 0.046(2) Uani 0.182(4) 1 d D U P D 2
C3_22 C 0.5377(11) 0.6053(8) 0.2072(6) 0.035(4) Uani 0.182(4) 1 d D U P D 2
F4_22 F 0.4721(7) 0.6398(5) 0.1697(5) 0.043(2) Uani 0.182(4) 1 d D U P D 2
F5_22 F 0.5740(10) 0.5472(7) 0.1889(8) 0.057(3) Uani 0.182(4) 1 d D U P D 2
F6_22 F 0.6094(9) 0.6414(6) 0.2058(7) 0.059(3) Uani 0.182(4) 1 d D U P D 2
C4_22 C 0.4693(12) 0.6565(8) 0.2982(7) 0.045(4) Uani 0.182(4) 1 d D U P D 2
F7_22 F 0.4304(9) 0.7084(4) 0.2586(5) 0.059(3) Uani 0.182(4) 1 d D U P D 2
F8_22 F 0.5530(13) 0.6667(9) 0.3173(9) 0.060(4) Uani 0.182(4) 1 d D U P D 2
F9_22 F 0.4023(8) 0.6476(5) 0.3421(5) 0.052(2) Uani 0.182(4) 1 d D U P D 2
O1_23 O 0.2987(6) 0.0518(6) 0.4783(5) 0.020(2) Uani 0.129(2) 1 d D U P C 2
C1_23 C 0.2161(9) 0.0256(7) 0.4980(6) 0.023(3) Uani 0.129(2) 1 d D U P C 2
C2_23 C 0.1231(10) 0.0780(8) 0.4808(7) 0.033(4) Uani 0.129(2) 1 d D U P C 2
F1_23 F 0.1339(10) 0.1386(6) 0.4911(7) 0.055(3) Uani 0.129(2) 1 d D U P C 2
F2_23 F 0.0443(7) 0.0595(6) 0.5107(6) 0.048(3) Uani 0.129(2) 1 d D U P C 2
F3_23 F 0.1102(9) 0.0872(7) 0.4231(5) 0.063(4) Uani 0.129(2) 1 d D U P C 2
C3_23 C 0.2186(15) -0.0381(9) 0.4691(9) 0.031(4) Uani 0.129(2) 1 d D U P C 2
F4_23 F 0.2797(17) -0.0900(12) 0.4968(13) 0.061(5) Uani 0.129(2) 1 d D U P C 2
F5_23 F 0.250(2) -0.0263(13) 0.4133(9) 0.046(4) Uani 0.129(2) 1 d D U P C 2
F6_23 F 0.1313(14) -0.0555(11) 0.4691(10) 0.038(4) Uani 0.129(2) 1 d D U P C 2
C4_23 C 0.2153(11) 0.0054(8) 0.5656(6) 0.047(4) Uani 0.129(2) 1 d D U P C 2
F7_23 F 0.3046(9) -0.0199(8) 0.5842(6) 0.080(5) Uani 0.129(2) 1 d D U P C 2
F8_23 F 0.1597(11) -0.0420(7) 0.5859(5) 0.050(3) Uani 0.129(2) 1 d D U P C 2
F9_23 F 0.1804(14) 0.0608(8) 0.5907(7) 0.064(4) Uani 0.129(2) 1 d D U P C 2
O1_5 O 0.4468(10) 0.1114(9) 0.4215(5) 0.023(3) Uani 0.165(4) 1 d D U P C 1
C1_5 C 0.4460(10) 0.1270(7) 0.3607(6) 0.025(3) Uani 0.165(4) 1 d D U P C 1
C2_5 C 0.4699(10) 0.0624(8) 0.3309(6) 0.032(3) Uani 0.165(4) 1 d D U P C 1
F1_5 F 0.4175(17) 0.0156(12) 0.3566(11) 0.042(4) Uani 0.165(4) 1 d D U P C 1
F2_5 F 0.4480(10) 0.0720(6) 0.2749(5) 0.046(3) Uani 0.165(4) 1 d D U P C 1
F3_5 F 0.5651(7) 0.0380(5) 0.3349(6) 0.045(3) Uani 0.165(4) 1 d D U P C 1
C3_5 C 0.5210(9) 0.1746(8) 0.3344(6) 0.037(3) Uani 0.165(4) 1 d D U P C 1
F4_5 F 0.488(2) 0.2370(9) 0.3453(11) 0.041(4) Uani 0.165(4) 1 d D U P C 1
F5_5 F 0.6056(6) 0.1539(5) 0.3601(6) 0.047(3) Uani 0.165(4) 1 d D U P C 1
F6_5 F 0.5378(9) 0.1798(6) 0.2762(5) 0.053(3) Uani 0.165(4) 1 d D U P C 1
C4_5 C 0.3424(12) 0.1652(9) 0.3417(7) 0.023(3) Uani 0.165(4) 1 d D U P C 1
F7_5 F 0.3073(15) 0.2092(10) 0.3771(6) 0.033(3) Uani 0.165(4) 1 d D U P C 1
F8_5 F 0.3396(10) 0.1979(8) 0.2862(5) 0.036(3) Uani 0.165(4) 1 d D U P C 1
F9_5 F 0.2817(18) 0.1203(13) 0.3457(10) 0.037(4) Uani 0.165(4) 1 d D U P C 1

loop_
_atom_site_aniso_label
_atom_site_aniso_U_11
_atom_site_aniso_U_22
_atom_site_aniso_U_33
_atom_site_aniso_U_23
_atom_site_aniso_U_13
_atom_site_aniso_U_12
O1_19 0.006(5) 0.035(9) 0.029(8) 0.011(6) -0.002(5) -0.007(5)
C1_19 0.019(6) 0.033(6) 0.023(6) 0.004(5) 0.001(5) -0.014(5)
C2_19 0.016(4) 0.067(6) 0.036(5) -0.014(5) -0.006(4) -0.010(4)
F1_19 0.051(5) 0.091(8) 0.033(4) -0.010(5) -0.017(4) -0.016(7)
F2_19 0.013(3) 0.102(6) 0.063(5) -0.036(5) 0.004(4) -0.019(3)
F3_19 0.028(6) 0.059(6) 0.042(7) 0.010(5) -0.012(6) 0.008(5)
C3_19 0.025(5) 0.041(5) 0.030(5) -0.002(4) 0.005(4) -0.003(4)
F4_19 0.030(5) 0.056(8) 0.031(6) 0.004(6) -0.009(5) -0.004(4)
F5_19 0.068(6) 0.048(5) 0.037(6) -0.015(5) 0.011(5) 0.008(5)
F6_19 0.032(6) 0.067(7) 0.036(5) 0.010(5) 0.008(5) -0.011(5)
C4_19 0.067(7) 0.048(6) 0.051(6) -0.014(5) 0.015(5) -0.024(5)
F7_19 0.094(6) 0.026(4) 0.057(6) -0.002(5) 0.010(6) 0.011(4)
F8_19 0.090(7) 0.048(6) 0.076(6) -0.004(5) 0.011(6) -0.051(6)
F9_19 0.081(8) 0.035(5) 0.041(4) -0.014(4) 0.004(5) -0.007(7)
O1_18 0.027(4) 0.045(4) 0.019(3) 0.003(2) -0.003(2) -0.015(3)
C1_18 0.029(4) 0.041(4) 0.023(4) 0.010(3) -0.003(3) -0.013(3)
C2_18 0.049(3) 0.043(3) 0.033(2) 0.001(2) 0.002(2) -0.018(2)
F1_18 0.0502(18) 0.064(3) 0.0475(19) -0.0046(17) -0.0194(14) -0.0215(17)
F2_18 0.070(4) 0.071(4) 0.034(2) -0.0176(19) 0.007(2) -0.021(3)
F3_18 0.063(3) 0.040(2) 0.081(6) 0.015(2) 0.005(3) -0.007(2)
C3_18 0.045(3) 0.078(4) 0.033(3) -0.001(3) 0.012(2) -0.034(3)
F4_18 0.041(5) 0.160(7) 0.047(4) -0.008(4) -0.005(3) -0.053(5)
F5_18 0.034(2) 0.082(3) 0.060(3) 0.006(2) -0.0002(17) -0.0006(18)
F6_18 0.054(3) 0.077(4) 0.044(2) 0.000(3) 0.0233(17) -0.035(3)
C4_18 0.062(3) 0.045(3) 0.028(3) -0.001(2) 0.002(3) -0.019(3)
F7_18 0.109(4) 0.057(2) 0.052(2) -0.0209(18) 0.007(2) -0.041(3)
F8_18 0.082(7) 0.049(3) 0.028(2) 0.020(2) 0.002(3) -0.004(4)
F9_18 0.058(3) 0.048(4) 0.039(4) 0.005(2) -0.001(2) 0.006(2)
O1_17 0.0429(9) 0.0197(7) 0.0254(8) -0.0038(6) -0.0015(6) -0.0109(6)
C1_17 0.0252(10) 0.0201(9) 0.0302(11) -0.0053(8) 0.0000(8) -0.0075(8)
C2_17 0.0381(13) 0.0317(12) 0.0392(13) -0.0036(10) 0.0050(10) -0.0179(10)
F1_17 0.0641(10) 0.0338(7) 0.0359(8) 0.0030(6) 0.0010(7) -0.0219(7)
F2_17 0.0631(10) 0.0472(9) 0.0561(10) -0.0043(7) -0.0010(8) -0.0391(8)
F3_17 0.0382(8) 0.0584(10) 0.0564(10) -0.0010(8) 0.0216(7) -0.0079(7)
C3_17 0.0261(10) 0.0285(11) 0.0344(12) -0.0102(9) 0.0005(9) -0.0082(8)
F4_17 0.0324(7) 0.0360(7) 0.0271(7) -0.0064(5) 0.0014(5) -0.0087(5)
F5_17 0.0232(6) 0.0565(9) 0.0477(9) -0.0081(7) -0.0064(6) -0.0094(6)
F6_17 0.0606(9) 0.0371(8) 0.0445(8) -0.0200(7) -0.0043(7) -0.0133(7)
C4_17 0.0315(12) 0.0321(12) 0.0392(13) -0.0038(10) -0.0027(10) -0.0017(9)
F7_17 0.0264(7) 0.0583(10) 0.0509(9) -0.0033(7) 0.0052(6) 0.0025(6)
F8_17 0.0630(10) 0.0246(7) 0.0671(11) -0.0068(7) -0.0069(8) 0.0062(7)
F9_17 0.0400(8) 0.0506(9) 0.0481(9) 0.0033(7) -0.0184(7) -0.0078(7)
O1_16 0.0182(17) 0.0277(19) 0.0236(19) -0.0005(14) -0.0018(14) -0.0060(12)
C1_16 0.0168(17) 0.0261(17) 0.0237(17) -0.0027(14) -0.0028(14) -0.0067(14)
C2_16 0.0471(18) 0.0443(18) 0.0315(16) -0.0043(13) -0.0083(13) -0.0267(14)
F1_16 0.0520(14) 0.0711(19) 0.0335(11) 0.0018(13) -0.0223(9) -0.0297(16)
F2_16 0.0613(17) 0.062(2) 0.0567(14) -0.0001(14) -0.0084(14) -0.0471(15)
F3_16 0.070(2) 0.0396(13) 0.0442(14) -0.0180(10) -0.0037(14) -0.0171(16)
C3_16 0.0239(12) 0.0269(13) 0.0258(13) -0.0003(10) -0.0020(10) -0.0074(10)
F4_16 0.0272(14) 0.0377(16) 0.0257(12) -0.0013(11) -0.0100(13) -0.0067(12)
F5_16 0.0585(12) 0.0257(10) 0.0356(14) -0.0004(11) -0.0083(12) 0.0014(9)
F6_16 0.0321(15) 0.0479(16) 0.0268(12) 0.0071(12) 0.0016(11) -0.0137(13)
C4_16 0.0199(12) 0.0412(16) 0.0330(15) 0.0012(12) -0.0035(11) -0.0016(11)
F7_16 0.0403(11) 0.0378(13) 0.0394(17) -0.0121(11) -0.0019(11) 0.0034(11)
F8_16 0.0178(9) 0.0746(16) 0.0515(15) -0.0031(12) 0.0035(9) -0.0062(9)
F9_16 0.034(2) 0.0435(15) 0.0396(19) 0.0048(13) -0.0050(16) 0.0125(12)
O1_15 0.0242(7) 0.0246(7) 0.0201(7) 0.0028(6) -0.0030(5) -0.0058(6)
C1_15 0.0233(10) 0.0212(9) 0.0186(9) 0.0034(8) -0.0031(7) -0.0007(7)
C2_15 0.0282(11) 0.0301(11) 0.0262(11) 0.0037(9) -0.0035(9) 0.0015(9)
F1_15 0.0464(8) 0.0233(7) 0.0454(8) 0.0035(6) -0.0059(6) 0.0047(6)
F2_15 0.0370(7) 0.0432(8) 0.0296(7) 0.0048(6) -0.0133(6) 0.0038(6)
F3_15 0.0274(7) 0.0454(8) 0.0353(7) 0.0034(6) 0.0011(6) 0.0053(6)
C3_15 0.0326(11) 0.0274(11) 0.0227(10) -0.0012(8) -0.0041(9) -0.0014(9)
F4_15 0.0448(8) 0.0216(6) 0.0468(8) 0.0000(6) -0.0150(6) 0.0010(6)
F5_15 0.0368(7) 0.0431(8) 0.0335(7) -0.0058(6) -0.0059(6) -0.0161(6)
F6_15 0.0531(9) 0.0410(8) 0.0258(7) -0.0101(6) -0.0015(6) -0.0052(6)
C4_15 0.0325(11) 0.0284(11) 0.0238(11) 0.0036(9) -0.0006(9) -0.0038(9)
F7_15 0.0285(7) 0.0391(8) 0.0401(8) 0.0022(6) 0.0060(6) 0.0015(6)
F8_15 0.0435(8) 0.0478(8) 0.0230(7) 0.0105(6) 0.0002(6) -0.0076(6)
F9_15 0.0398(7) 0.0346(7) 0.0343(7) 0.0021(6) 0.0016(6) -0.0171(6)
O1_14 0.0128(8) 0.0267(9) 0.0419(12) 0.0000(9) -0.0031(8) -0.0068(6)
C1_14 0.0122(11) 0.0197(12) 0.0250(13) -0.0038(10) -0.0014(9) -0.0052(9)
C2_14 0.0363(17) 0.0251(16) 0.0364(17) -0.0084(13) 0.0032(14) -0.0075(13)
F1_14 0.074(2) 0.0370(14) 0.0284(11) -0.0132(9) 0.0080(11) -0.0143(12)
F2_14 0.0547(15) 0.0348(15) 0.0452(17) -0.0093(11) -0.0039(10) -0.0277(12)
F3_14 0.0489(15) 0.0255(11) 0.0652(16) -0.0109(10) 0.0107(12) 0.0072(10)
C3_14 0.0283(14) 0.0292(14) 0.0287(14) -0.0035(11) 0.0015(11) -0.0105(11)
F4_14 0.0660(12) 0.0458(12) 0.0273(11) -0.0121(9) -0.0001(9) -0.0188(10)
F5_14 0.0435(10) 0.0322(9) 0.0354(9) 0.0078(7) -0.0028(7) -0.0099(7)
F6_14 0.0283(9) 0.0617(11) 0.0464(10) -0.0049(8) 0.0138(7) -0.0195(8)
C4_14 0.0142(12) 0.0283(15) 0.0419(16) -0.0078(12) -0.0036(11) -0.0040(10)
F7_14 0.0296(9) 0.0315(9) 0.0593(13) -0.0160(9) 0.0092(8) 0.0051(7)
F8_14 0.0205(8) 0.0489(10) 0.0680(14) 0.0012(10) -0.0201(9) -0.0085(7)
F9_14 0.0340(8) 0.0270(8) 0.0386(9) 0.0063(6) -0.0060(7) -0.0028(6)
O1_13 0.0284(7) 0.0147(6) 0.0254(7) -0.0079(5) -0.0013(6) -0.0004(5)
C1_13 0.0206(9) 0.0167(9) 0.0260(10) -0.0080(8) -0.0006(8) -0.0030(7)
C2_13 0.0288(11) 0.0226(10) 0.0433(13) -0.0057(9) 0.0015(10) -0.0056(8)
F1_13 0.0496(8) 0.0263(7) 0.0366(8) 0.0014(6) 0.0053(6) -0.0077(6)
F2_13 0.0506(9) 0.0281(7) 0.0643(10) -0.0143(7) -0.0044(7) -0.0186(6)
F3_13 0.0229(7) 0.0390(8) 0.0731(11) -0.0045(7) 0.0088(7) -0.0060(6)
C3_13 0.0376(12) 0.0272(11) 0.0305(12) -0.0105(9) -0.0054(9) -0.0021(9)
F4_13 0.0645(10) 0.0309(7) 0.0269(7) -0.0006(6) 0.0023(6) -0.0092(7)
F5_13 0.0437(8) 0.0481(9) 0.0461(9) -0.0142(7) -0.0216(7) 0.0041(7)
F6_13 0.0543(9) 0.0339(7) 0.0325(7) -0.0190(6) -0.0074(6) 0.0038(6)
C4_13 0.0255(10) 0.0254(10) 0.0330(12) -0.0119(9) 0.0007(9) -0.0014(8)
F7_13 0.0274(7) 0.0414(8) 0.0471(8) -0.0168(6) 0.0116(6) -0.0114(6)
F8_13 0.0368(7) 0.0224(6) 0.0427(8) -0.0118(6) 0.0003(6) 0.0076(5)
F9_13 0.0278(6) 0.0423(8) 0.0338(7) -0.0141(6) -0.0098(5) 0.0029(6)
O1_12 0.0285(18) 0.0280(13) 0.0181(10) 0.0009(8) 0.0016(9) 0.0087(13)
C1_12 0.0174(13) 0.0167(13) 0.0222(16) -0.0034(11) 0.0013(11) -0.0027(11)
C2_12 0.0286(16) 0.0244(16) 0.0258(18) -0.0027(14) -0.0047(13) -0.0036(12)
F1_12 0.0318(14) 0.0386(12) 0.048(2) -0.0066(14) -0.0157(13) -0.0112(10)
F2_12 0.0524(17) 0.0401(13) 0.0222(11) 0.0065(9) -0.0074(10) -0.0034(12)
F3_12 0.0274(10) 0.0261(10) 0.0392(17) -0.0018(13) -0.0067(13) 0.0060(7)
C3_12 0.0254(14) 0.0273(14) 0.0381(17) -0.0082(13) 0.0010(12) -0.0079(11)
F4_12 0.0288(9) 0.0409(10) 0.0619(15) -0.0128(10) -0.0191(9) -0.0049(7)
F5_12 0.0430(15) 0.0208(10) 0.051(2) -0.0071(10) -0.0041(14) -0.0103(9)
F6_12 0.0397(12) 0.0469(11) 0.0526(15) -0.0086(11) 0.0224(11) -0.0207(9)
C4_12 0.0270(15) 0.0229(13) 0.0242(15) -0.0058(12) 0.0036(11) -0.0054(11)
F7_12 0.0223(8) 0.0275(8) 0.0417(12) -0.0054(9) 0.0031(8) 0.0058(6)
F8_12 0.0543(14) 0.0391(11) 0.0250(11) -0.0145(8) 0.0011(9) 0.0000(10)
F9_12 0.0299(14) 0.0171(10) 0.0490(18) -0.0065(10) 0.0018(12) -0.0057(10)
O1_11 0.0224(7) 0.0394(9) 0.0261(8) 0.0045(7) -0.0004(6) -0.0022(6)
C1_11 0.0211(9) 0.0223(10) 0.0232(10) 0.0009(8) -0.0011(8) -0.0005(8)
C2_11 0.0241(10) 0.0340(12) 0.0419(13) -0.0090(10) -0.0068(9) -0.0002(9)
F1_11 0.0260(7) 0.0513(9) 0.0555(9) -0.0147(7) -0.0164(6) 0.0003(6)
F2_11 0.0421(8) 0.0679(10) 0.0380(8) -0.0255(7) -0.0021(6) -0.0041(7)
F3_11 0.0366(8) 0.0267(7) 0.0760(11) -0.0123(7) -0.0137(7) -0.0019(6)
C3_11 0.0238(10) 0.0282(11) 0.0261(11) -0.0044(8) 0.0007(8) -0.0042(8)
F4_11 0.0261(6) 0.0457(8) 0.0362(7) -0.0145(6) -0.0046(5) -0.0072(6)
F5_11 0.0217(6) 0.0319(7) 0.0478(8) -0.0092(6) -0.0047(6) 0.0032(5)
F6_11 0.0365(7) 0.0492(8) 0.0324(7) 0.0013(6) 0.0072(6) -0.0150(6)
C4_11 0.0331(12) 0.0262(11) 0.0384(13) 0.0010(10) -0.0024(10) 0.0023(9)
F7_11 0.0507(9) 0.0245(7) 0.0714(11) -0.0123(7) -0.0065(8) -0.0028(6)
F8_11 0.0584(10) 0.0420(8) 0.0366(8) 0.0160(7) -0.0049(7) 0.0034(7)
F9_11 0.0311(7) 0.0357(8) 0.0558(9) -0.0023(7) -0.0038(6) 0.0117(6)
O1_10 0.0215(7) 0.0205(7) 0.0439(9) -0.0142(6) -0.0045(6) -0.0021(6)
C1_10 0.0218(9) 0.0184(9) 0.0331(11) -0.0082(8) -0.0026(8) -0.0034(7)
C2_10 0.0585(16) 0.0301(12) 0.0426(14) -0.0078(11) -0.0031(12) -0.0098(11)
F1_10 0.0715(11) 0.0453(9) 0.0522(10) -0.0034(7) -0.0341(8) -0.0098(8)
F2_10 0.1108(16) 0.0554(10) 0.0396(9) -0.0238(8) 0.0020(9) -0.0013(10)
F3_10 0.0805(12) 0.0465(9) 0.0517(10) 0.0078(8) 0.0111(9) -0.0208(9)
C3_10 0.0249(11) 0.0258(11) 0.0522(15) -0.0152(10) 0.0040(10) -0.0012(8)
F4_10 0.0276(7) 0.0511(9) 0.0601(10) -0.0175(7) -0.0174(7) 0.0072(6)
F5_10 0.0279(7) 0.0426(8) 0.0853(12) -0.0228(8) 0.0206(7) -0.0119(6)
F6_10 0.0350(7) 0.0249(7) 0.0765(11) -0.0184(7) 0.0035(7) 0.0027(6)
C4_10 0.0269(11) 0.0204(10) 0.0516(14) -0.0058(10) -0.0050(10) -0.0049(8)
F7_10 0.0434(8) 0.0383(8) 0.0519(9) 0.0122(7) 0.0010(7) -0.0062(6)
F8_10 0.0497(9) 0.0249(7) 0.0829(12) -0.0161(7) -0.0107(8) -0.0147(6)
F9_10 0.0205(6) 0.0323(7) 0.0861(12) -0.0042(7) -0.0041(7) -0.0062(5)
O1_9 0.0117(12) 0.024(2) 0.035(2) -0.0066(16) 0.0008(11) -0.0057(12)
C1_9 0.0148(15) 0.0207(16) 0.0367(17) -0.0075(13) 0.0003(13) -0.0073(13)
C2_9 0.0229(19) 0.0243(18) 0.046(2) -0.0076(15) 0.0047(16) -0.0074(14)
F1_9 0.0356(11) 0.0303(11) 0.0498(13) 0.0071(9) 0.0043(9) -0.0089(8)
F2_9 0.0205(11) 0.0538(16) 0.0627(15) -0.0010(13) 0.0103(9) -0.0185(10)
F3_9 0.0444(16) 0.0384(13) 0.0408(13) -0.0129(10) 0.0152(12) -0.0139(11)
C3_9 0.0165(16) 0.0291(18) 0.045(2) -0.0037(15) -0.0016(15) -0.0022(14)
F4_9 0.0234(8) 0.0418(12) 0.0423(10) 0.0057(9) -0.0043(7) -0.0056(8)
F5_9 0.0359(12) 0.0315(10) 0.0615(13) -0.0057(9) 0.0064(10) 0.0087(9)
F6_9 0.0223(10) 0.0578(13) 0.0694(18) -0.0004(13) -0.0167(11) -0.0172(9)
C4_9 0.0363(19) 0.0267(17) 0.048(2) -0.0120(15) 0.0012(16) -0.0103(14)
F7_9 0.0633(15) 0.0495(12) 0.0426(12) -0.0228(10) 0.0021(10) -0.0169(11)
F8_9 0.0594(14) 0.0322(18) 0.078(2) -0.0147(14) -0.0095(14) -0.0270(12)
F9_9 0.0471(12) 0.0330(11) 0.0711(17) -0.0229(11) -0.0037(11) 0.0114(9)
O1_8 0.016(3) 0.060(7) 0.019(3) 0.020(3) 0.000(3) -0.006(4)
C1_8 0.025(4) 0.035(4) 0.019(4) 0.002(3) 0.004(3) -0.010(3)
C2_8 0.030(3) 0.036(3) 0.022(2) 0.005(2) -0.003(2) -0.003(2)
F1_8 0.0435(19) 0.075(3) 0.0366(18) 0.0059(17) -0.0176(14) -0.0240(19)
F2_8 0.043(3) 0.041(3) 0.033(3) 0.012(2) -0.0043(19) -0.004(3)
F3_8 0.060(3) 0.038(3) 0.057(5) -0.010(3) 0.013(3) 0.007(2)
C3_8 0.034(3) 0.077(4) 0.027(3) 0.010(3) 0.002(2) -0.032(3)
F4_8 0.029(3) 0.124(5) 0.054(4) 0.027(3) -0.011(3) -0.030(3)
F5_8 0.094(4) 0.083(3) 0.050(3) -0.025(2) 0.016(2) -0.064(3)
F6_8 0.043(3) 0.074(4) 0.044(2) 0.008(3) 0.0145(17) -0.032(3)
C4_8 0.056(4) 0.032(3) 0.070(4) -0.005(3) 0.032(3) -0.002(3)
F7_8 0.078(4) 0.069(3) 0.109(5) 0.018(3) 0.033(3) 0.043(3)
F8_8 0.095(6) 0.070(3) 0.055(3) -0.035(2) 0.040(3) -0.027(4)
F9_8 0.100(5) 0.043(4) 0.049(4) -0.013(3) 0.015(3) -0.026(3)
O1_7 0.0117(6) 0.0247(7) 0.0209(7) 0.0000(5) -0.0006(5) -0.0048(5)
C1_7 0.0125(8) 0.0193(9) 0.0213(9) -0.0036(7) -0.0005(7) -0.0032(7)
C2_7 0.0216(10) 0.0281(10) 0.0273(11) -0.0101(9) -0.0007(8) -0.0030(8)
F1_7 0.0403(7) 0.0431(8) 0.0241(6) -0.0118(6) -0.0011(5) -0.0098(6)
F2_7 0.0323(7) 0.0331(7) 0.0443(8) -0.0149(6) -0.0016(6) -0.0153(5)
F3_7 0.0320(7) 0.0315(7) 0.0457(8) -0.0186(6) -0.0030(6) 0.0081(5)
C3_7 0.0173(9) 0.0206(9) 0.0254(10) -0.0035(8) 0.0014(7) -0.0049(7)
F4_7 0.0293(6) 0.0293(6) 0.0223(6) -0.0073(5) 0.0040(5) -0.0090(5)
F5_7 0.0296(6) 0.0206(6) 0.0309(7) 0.0020(5) 0.0005(5) -0.0045(5)
F6_7 0.0160(6) 0.0395(7) 0.0358(7) -0.0030(6) 0.0064(5) -0.0099(5)
C4_7 0.0150(9) 0.0232(10) 0.0278(10) -0.0011(8) -0.0004(8) -0.0031(7)
F7_7 0.0276(6) 0.0232(6) 0.0376(7) -0.0077(5) 0.0036(5) 0.0030(5)
F8_7 0.0151(5) 0.0351(7) 0.0463(8) 0.0004(6) -0.0102(5) -0.0037(5)
F9_7 0.0242(6) 0.0285(6) 0.0297(7) 0.0059(5) -0.0018(5) -0.0026(5)
O1_6 0.0242(7) 0.0226(7) 0.0524(10) -0.0197(7) 0.0038(7) -0.0062(6)
C1_6 0.0208(9) 0.0160(9) 0.0328(11) -0.0087(8) -0.0010(8) -0.0020(7)
C2_6 0.0269(10) 0.0219(10) 0.0338(12) -0.0083(9) -0.0014(9) -0.0063(8)
F1_6 0.0256(6) 0.0376(7) 0.0451(8) -0.0009(6) -0.0089(6) -0.0051(5)
F2_6 0.0366(7) 0.0284(7) 0.0453(8) -0.0175(6) -0.0015(6) -0.0121(5)
F3_6 0.0278(6) 0.0323(7) 0.0386(7) -0.0112(6) 0.0050(5) -0.0120(5)
C3_6 0.0267(10) 0.0213(10) 0.0359(12) -0.0073(9) -0.0060(9) -0.0036(8)
F4_6 0.0323(7) 0.0359(7) 0.0481(8) -0.0061(6) -0.0158(6) -0.0079(6)
F5_6 0.0414(8) 0.0317(7) 0.0351(7) 0.0017(6) -0.0055(6) -0.0095(6)
F6_6 0.0370(7) 0.0210(6) 0.0473(8) -0.0100(6) -0.0036(6) 0.0062(5)
C4_6 0.0234(10) 0.0210(10) 0.0402(12) -0.0044(9) -0.0017(9) -0.0018(8)
F7_6 0.0223(6) 0.0328(7) 0.0459(8) -0.0089(6) 0.0043(5) -0.0074(5)
F8_6 0.0370(7) 0.0431(8) 0.0312(7) -0.0098(6) -0.0004(6) -0.0100(6)
F9_6 0.0359(7) 0.0276(7) 0.0597(10) 0.0128(6) 0.0024(7) 0.0012(6)
C1 0.0291(11) 0.0284(11) 0.0297(11) -0.0059(9) -0.0054(9) -0.0028(9)
C2 0.0252(10) 0.0305(11) 0.0256(11) -0.0028(9) -0.0056(8) -0.0042(8)
C3 0.0245(10) 0.0290(11) 0.0246(11) -0.0042(9) -0.0023(8) -0.0016(8)
C4 0.0268(11) 0.0331(12) 0.0292(11) -0.0092(9) -0.0044(9) -0.0051(9)
C5 0.0210(10) 0.0419(13) 0.0325(12) -0.0104(10) -0.0048(9) -0.0037(9)
C6 0.0240(10) 0.0308(11) 0.0351(12) -0.0103(9) -0.0030(9) 0.0011(9)
C7 0.0419(14) 0.0374(13) 0.0506(16) -0.0158(12) -0.0023(12) -0.0096(11)
C8 0.0289(12) 0.0408(13) 0.0449(14) -0.0078(11) -0.0002(10) -0.0105(10)
C9 0.0342(12) 0.0428(14) 0.0313(12) -0.0137(10) 0.0019(10) -0.0030(10)
C10 0.0343(12) 0.0480(15) 0.0423(14) -0.0209(12) -0.0060(11) -0.0112(11)
C11 0.0224(12) 0.0679(19) 0.0612(18) -0.0279(15) -0.0043(11) -0.0049(12)
C12 0.0359(13) 0.0423(14) 0.0555(17) -0.0191(13) 0.0013(12) 0.0052(11)
C1_4 0.0237(10) 0.0260(10) 0.0246(10) -0.0059(8) 0.0003(8) -0.0096(8)
C2_4 0.0201(9) 0.0207(9) 0.0298(11) -0.0072(8) 0.0069(8) -0.0057(7)
C3_4 0.0245(10) 0.0257(10) 0.0280(11) 0.0005(8) 0.0013(8) -0.0079(8)
C4_4 0.0278(11) 0.0365(12) 0.0269(11) -0.0073(9) 0.0052(9) -0.0120(9)
C5_4 0.0243(10) 0.0323(12) 0.0392(13) -0.0139(10) 0.0069(9) -0.0072(9)
C6_4 0.0211(10) 0.0255(10) 0.0373(12) -0.0041(9) -0.0024(9) -0.0050(8)
F1_4 0.0306(7) 0.0401(7) 0.0258(6) -0.0084(5) -0.0025(5) -0.0050(5)
F2_4 0.0278(6) 0.0282(6) 0.0328(7) -0.0083(5) 0.0052(5) 0.0005(5)
C1_3 0.0297(11) 0.0276(10) 0.0242(10) -0.0022(8) 0.0007(8) -0.0156(8)
C2_3 0.0304(11) 0.0287(11) 0.0311(11) -0.0146(9) 0.0108(9) -0.0144(9)
C3_3 0.0247(11) 0.0248(11) 0.0436(13) -0.0048(9) 0.0028(9) -0.0062(8)
C4_3 0.0332(11) 0.0297(11) 0.0300(12) -0.0030(9) -0.0022(9) -0.0121(9)
C5_3 0.0353(12) 0.0277(11) 0.0316(12) -0.0119(9) 0.0040(9) -0.0117(9)
C6_3 0.0281(11) 0.0199(10) 0.0352(12) -0.0040(9) 0.0012(9) -0.0082(8)
F1_3 0.0421(8) 0.0402(8) 0.0297(7) -0.0062(6) -0.0063(6) -0.0139(6)
F2_3 0.0371(7) 0.0482(8) 0.0469(8) -0.0298(7) 0.0116(6) -0.0098(6)
C1_2 0.0242(10) 0.0239(10) 0.0236(10) -0.0049(8) -0.0032(8) -0.0038(8)
C2_2 0.0233(10) 0.0273(10) 0.0231(10) -0.0098(8) 0.0011(8) -0.0062(8)
C3_2 0.0327(11) 0.0261(11) 0.0316(12) -0.0055(9) -0.0012(9) -0.0094(9)
C4_2 0.0350(12) 0.0243(11) 0.0410(13) -0.0098(10) -0.0058(10) -0.0023(9)
C5_2 0.0273(11) 0.0395(13) 0.0327(12) -0.0152(10) 0.0011(9) 0.0000(9)
C6_2 0.0271(11) 0.0383(12) 0.0248(11) -0.0067(9) 0.0026(8) -0.0061(9)
F1_2 0.0256(6) 0.0272(6) 0.0302(7) -0.0001(5) 0.0009(5) -0.0019(5)
F2_2 0.0249(6) 0.0317(7) 0.0308(7) -0.0066(5) 0.0064(5) -0.0053(5)
C1_1 0.0241(10) 0.0321(11) 0.0244(10) -0.0050(9) -0.0007(8) -0.0102(8)
C2_1 0.0256(10) 0.0350(12) 0.0316(12) -0.0128(9) 0.0008(9) -0.0067(9)
C3_1 0.0285(11) 0.0498(14) 0.0321(12) -0.0125(11) 0.0057(9) -0.0171(10)
C4_1 0.0391(13) 0.0414(13) 0.0305(12) -0.0024(10) -0.0074(10) -0.0182(10)
C5_1 0.0381(12) 0.0303(11) 0.0306(12) -0.0080(9) -0.0106(10) -0.0026(9)
C6_1 0.0265(11) 0.0361(12) 0.0261(11) -0.0088(9) -0.0004(8) -0.0044(9)
F1_1 0.0285(6) 0.0334(7) 0.0341(7) -0.0071(6) 0.0048(5) -0.0121(5)
F2_1 0.0293(7) 0.0398(8) 0.0550(9) -0.0237(7) 0.0119(6) -0.0097(6)
Sr1 0.02346(10) 0.02812(10) 0.02594(10) -0.00873(8) 0.00142(8) -0.00433(8)
Al1 0.0111(2) 0.0133(3) 0.0246(3) -0.0051(2) -0.0031(2) -0.00096(19)
Al2 0.0122(2) 0.0140(3) 0.0185(3) 0.0000(2) -0.0012(2) -0.0022(2)
Al4 0.0157(3) 0.0161(3) 0.0193(3) 0.0001(2) -0.0026(2) -0.0025(2)
Al3 0.0116(2) 0.0132(3) 0.0242(3) -0.0033(2) 0.0001(2) -0.0019(2)
F3 0.0183(7) 0.0185(8) 0.0216(8) 0.0024(6) -0.0025(6) -0.0003(6)
F2 0.0144(5) 0.0152(5) 0.0276(6) -0.0025(4) 0.0007(4) -0.0001(4)
F1 0.0136(7) 0.0147(7) 0.0231(8) -0.0049(6) -0.0003(6) 0.0014(5)
O1_22 0.016(6) 0.024(8) 0.039(8) 0.015(6) 0.002(5) -0.007(6)
C1_22 0.016(6) 0.020(6) 0.043(6) -0.002(5) 0.000(5) 0.001(5)
C2_22 0.016(6) 0.034(6) 0.053(6) -0.001(6) -0.006(6) -0.019(5)
F1_22 0.036(4) 0.050(5) 0.051(4) 0.007(4) -0.008(3) -0.020(4)
F2_22 0.013(3) 0.065(5) 0.057(6) -0.012(5) -0.008(4) -0.010(3)
F3_22 0.032(5) 0.020(3) 0.084(6) 0.000(4) -0.015(4) 0.003(3)
C3_22 0.017(7) 0.035(7) 0.048(7) 0.003(6) 0.021(5) -0.010(5)
F4_22 0.037(4) 0.043(5) 0.047(5) 0.004(4) 0.006(3) -0.012(4)
F5_22 0.060(8) 0.045(5) 0.060(6) -0.012(4) 0.023(6) -0.001(5)
F6_22 0.034(5) 0.058(6) 0.084(6) 0.008(6) 0.007(5) -0.025(5)
C4_22 0.055(8) 0.031(7) 0.052(8) -0.011(5) 0.010(5) -0.014(6)
F7_22 0.067(6) 0.025(4) 0.076(6) -0.006(4) 0.015(5) 0.004(4)
F8_22 0.075(6) 0.036(7) 0.081(9) -0.022(6) 0.000(5) -0.029(5)
F9_22 0.069(6) 0.039(4) 0.050(5) -0.021(4) 0.016(5) -0.010(4)
O1_23 0.015(4) 0.037(6) 0.010(5) 0.000(5) 0.000(4) -0.017(4)
C1_23 0.018(6) 0.031(6) 0.023(6) -0.001(5) 0.008(5) -0.017(5)
C2_23 0.021(6) 0.034(7) 0.042(7) 0.003(7) 0.002(6) -0.005(5)
F1_23 0.039(6) 0.037(5) 0.086(8) -0.009(6) 0.001(6) -0.003(4)
F2_23 0.020(5) 0.068(8) 0.063(8) -0.028(7) 0.018(5) -0.018(5)
F3_23 0.051(8) 0.086(10) 0.046(6) 0.007(6) -0.011(5) -0.004(7)
C3_23 0.026(7) 0.027(7) 0.042(7) -0.012(6) 0.013(7) -0.012(5)
F4_23 0.056(8) 0.034(7) 0.082(8) -0.002(6) 0.007(7) 0.009(7)
F5_23 0.052(7) 0.056(9) 0.040(6) -0.024(5) 0.023(5) -0.031(7)
F6_23 0.034(5) 0.042(8) 0.048(9) -0.019(6) 0.004(5) -0.023(5)
C4_23 0.056(8) 0.055(8) 0.030(6) 0.005(5) 0.004(6) -0.025(6)
F7_23 0.069(7) 0.109(12) 0.053(8) 0.028(8) -0.028(6) -0.022(7)
F8_23 0.062(6) 0.049(5) 0.037(5) 0.010(5) 0.000(5) -0.024(5)
F9_23 0.087(7) 0.075(7) 0.041(7) -0.023(6) 0.010(7) -0.037(6)
O1_5 0.027(8) 0.014(5) 0.025(5) -0.007(4) -0.012(5) 0.010(6)
C1_5 0.025(6) 0.028(6) 0.020(6) -0.002(5) 0.002(5) -0.004(5)
C2_5 0.034(5) 0.030(5) 0.032(6) -0.014(5) 0.003(5) -0.002(4)
F1_5 0.037(6) 0.031(5) 0.060(8) -0.007(5) -0.006(6) -0.007(5)
F2_5 0.057(6) 0.050(5) 0.030(4) -0.021(4) -0.001(4) 0.009(5)
F3_5 0.025(4) 0.041(5) 0.064(6) -0.013(5) 0.006(4) 0.006(3)
C3_5 0.027(5) 0.039(5) 0.049(6) -0.012(5) 0.005(5) -0.010(4)
F4_5 0.039(6) 0.027(5) 0.059(9) -0.001(5) -0.005(7) -0.013(4)
F5_5 0.023(4) 0.041(4) 0.079(7) -0.006(5) -0.007(4) -0.012(3)
F6_5 0.051(6) 0.062(5) 0.050(5) -0.007(5) 0.019(4) -0.031(5)
C4_5 0.027(6) 0.026(7) 0.016(6) 0.004(5) -0.005(5) -0.007(5)
F7_5 0.034(5) 0.031(5) 0.029(6) -0.005(6) -0.008(6) 0.010(4)
F8_5 0.050(7) 0.035(5) 0.021(4) 0.003(4) -0.003(4) -0.005(5)
F9_5 0.030(5) 0.037(5) 0.046(9) 0.004(6) -0.015(6) -0.010(4)

loop_
_atom_type_symbol
_atom_type_description
_atom_type_scat_dispersion_real
_atom_type_scat_dispersion_imag
_atom_type_scat_source
C C 0.0033 0.0016 'International Tables Vol C Tables 4.2.6.8 and 6.1.1.4'
O O 0.0106 0.0060 'International Tables Vol C Tables 4.2.6.8 and 6.1.1.4'
F F 0.0171 0.0103 'International Tables Vol C Tables 4.2.6.8 and 6.1.1.4'
Al Al 0.0645 0.0514 'International Tables Vol C Tables 4.2.6.8 and 6.1.1.4'
Sr Sr -1.5307 3.2498 'International Tables Vol C Tables 4.2.6.8 and 6.1.1.4'
H H 0.0000 0.0000 'International Tables Vol C Tables 4.2.6.8 and 6.1.1.4'

loop_
_geom_angle_atom_site_label_1
_geom_angle_atom_site_label_2
_geom_angle_atom_site_label_3
_geom_angle
_geom_angle_site_symmetry_3
C1_19 O1_19 Al4 151(2) .
O1_19 C1_19 C2_19 105.2(13) .
O1_19 C1_19 C3_19 110.1(15) .
C2_19 C1_19 C3_19 109.7(9) .
O1_19 C1_19 C4_19 109.3(15) .
C2_19 C1_19 C4_19 112.8(10) .
C3_19 C1_19 C4_19 109.6(9) .
F3_19 C2_19 F1_19 109.6(16) .
F3_19 C2_19 F2_19 106.6(17) .
F1_19 C2_19 F2_19 108.7(10) .
F3_19 C2_19 C1_19 112.5(16) .
F1_19 C2_19 C1_19 111.3(10) .
F2_19 C2_19 C1_19 107.9(9) .
F5_19 C3_19 F4_19 110.5(14) .
F5_19 C3_19 F6_19 103.0(11) .
F4_19 C3_19 F6_19 108.7(14) .
F5_19 C3_19 C1_19 111.1(9) .
F4_19 C3_19 C1_19 112.2(13) .
F6_19 C3_19 C1_19 111.0(12) .
F8_19 C4_19 F7_19 106.4(12) .
F8_19 C4_19 F9_19 111.3(12) .
F7_19 C4_19 F9_19 104.9(12) .
F8_19 C4_19 C1_19 114.3(11) .
F7_19 C4_19 C1_19 108.9(10) .
F9_19 C4_19 C1_19 110.6(11) .
C1_18 O1_18 Al2 153.6(13) .
O1_18 C1_18 C4_18 113.3(9) .
O1_18 C1_18 C2_18 104.8(8) .
C4_18 C1_18 C2_18 109.2(6) .
O1_18 C1_18 C3_18 108.7(9) .
C4_18 C1_18 C3_18 111.4(6) .
C2_18 C1_18 C3_18 109.1(6) .
F3_18 C2_18 F1_18 109.9(5) .
F3_18 C2_18 F2_18 112.9(8) .
F1_18 C2_18 F2_18 105.6(5) .
F3_18 C2_18 C1_18 106.1(6) .
F1_18 C2_18 C1_18 110.3(5) .
F2_18 C2_18 C1_18 112.1(6) .
F6_18 C3_18 F5_18 110.7(5) .
F6_18 C3_18 F4_18 106.5(8) .
F5_18 C3_18 F4_18 111.3(7) .
F6_18 C3_18 C1_18 111.3(6) .
F5_18 C3_18 C1_18 110.0(5) .
F4_18 C3_18 C1_18 106.9(8) .
F9_18 C4_18 F8_18 108.4(8) .
F9_18 C4_18 F7_18 108.5(5) .
F8_18 C4_18 F7_18 107.4(8) .
F9_18 C4_18 C1_18 112.5(7) .
F8_18 C4_18 C1_18 109.7(8) .
F7_18 C4_18 C1_18 110.2(5) .
C1_17 O1_17 Al4 146.92(14) .
O1_17 C1_17 C4_17 110.47(17) .
O1_17 C1_17 C3_17 107.59(16) .
C4_17 C1_17 C3_17 109.49(17) .
O1_17 C1_17 C2_17 111.53(17) .
C4_17 C1_17 C2_17 108.60(18) .
C3_17 C1_17 C2_17 109.13(17) .
F3_17 C2_17 F1_17 108.3(2) .
F3_17 C2_17 F2_17 107.55(19) .
F1_17 C2_17 F2_17 107.51(18) .
F3_17 C2_17 C1_17 110.29(18) .
F1_17 C2_17 C1_17 110.96(18) .
F2_17 C2_17 C1_17 112.04(19) .
F4_17 C3_17 F6_17 107.76(17) .
F4_17 C3_17 F5_17 106.79(18) .
F6_17 C3_17 F5_17 107.63(17) .
F4_17 C3_17 C1_17 111.03(16) .
F6_17 C3_17 C1_17 112.55(18) .
F5_17 C3_17 C1_17 110.83(17) .
F8_17 C4_17 F9_17 108.26(19) .
F8_17 C4_17 F7_17 107.06(19) .
F9_17 C4_17 F7_17 107.34(19) .
F8_17 C4_17 C1_17 112.81(18) .
F9_17 C4_17 C1_17 110.22(18) .
F7_17 C4_17 C1_17 110.94(18) .
C1_16 O1_16 Al4 150.3(5) .
O1_16 C1_16 C2_16 108.9(4) .
O1_16 C1_16 C4_16 109.5(4) .
C2_16 C1_16 C4_16 109.8(3) .
O1_16 C1_16 C3_16 110.3(4) .
C2_16 C1_16 C3_16 109.5(3) .
C4_16 C1_16 C3_16 108.8(3) .
F3_16 C2_16 F2_16 109.0(3) .
F3_16 C2_16 F1_16 107.1(3) .
F2_16 C2_16 F1_16 106.6(3) .
F3_16 C2_16 C1_16 111.9(3) .
F2_16 C2_16 C1_16 111.7(3) .
F1_16 C2_16 C1_16 110.2(3) .
F5_16 C3_16 F6_16 108.1(3) .
F5_16 C3_16 F4_16 107.2(3) .
F6_16 C3_16 F4_16 107.7(4) .
F5_16 C3_16 C1_16 111.1(2) .
F6_16 C3_16 C1_16 113.6(3) .
F4_16 C3_16 C1_16 108.8(3) .
F8_16 C4_16 F9_16 107.8(4) .
F8_16 C4_16 F7_16 107.7(3) .
F9_16 C4_16 F7_16 107.3(4) .
F8_16 C4_16 C1_16 113.4(3) .
F9_16 C4_16 C1_16 110.7(4) .
F7_16 C4_16 C1_16 109.6(2) .
C1_15 O1_15 Al4 145.66(13) .
O1_15 C1_15 C3_15 110.26(15) .
O1_15 C1_15 C4_15 107.84(16) .
C3_15 C1_15 C4_15 109.97(16) .
O1_15 C1_15 C2_15 110.13(16) .
C3_15 C1_15 C2_15 109.57(16) .
C4_15 C1_15 C2_15 109.05(16) .
F3_15 C2_15 F1_15 107.40(18) .
F3_15 C2_15 F2_15 107.60(18) .
F1_15 C2_15 F2_15 108.01(17) .
F3_15 C2_15 C1_15 110.54(16) .
F1_15 C2_15 C1_15 110.91(17) .
F2_15 C2_15 C1_15 112.19(17) .
F4_15 C3_15 F5_15 107.34(17) .
F4_15 C3_15 F6_15 108.08(17) .
F5_15 C3_15 F6_15 107.37(17) .
F4_15 C3_15 C1_15 110.35(17) .
F5_15 C3_15 C1_15 110.96(17) .
F6_15 C3_15 C1_15 112.54(17) .
F9_15 C4_15 F7_15 107.50(18) .
F9_15 C4_15 F8_15 108.40(17) .
F7_15 C4_15 F8_15 106.72(17) .
F9_15 C4_15 C1_15 111.54(17) .
F7_15 C4_15 C1_15 110.81(17) .
F8_15 C4_15 C1_15 111.65(17) .
C1_14 O1_14 Al1 160.7(2) .
O1_14 C1_14 C2_14 110.2(2) .
O1_14 C1_14 C3_14 108.6(2) .
C2_14 C1_14 C3_14 110.0(2) .
O1_14 C1_14 C4_14 110.1(2) .
C2_14 C1_14 C4_14 109.3(2) .
C3_14 C1_14 C4_14 108.5(2) .
F1_14 C2_14 F3_14 107.2(3) .
F1_14 C2_14 F2_14 108.8(3) .
F3_14 C2_14 F2_14 107.3(3) .
F1_14 C2_14 C1_14 110.4(3) .
F3_14 C2_14 C1_14 110.1(3) .
F2_14 C2_14 C1_14 112.9(3) .
F4_14 C3_14 F6_14 108.1(2) .
F4_14 C3_14 F5_14 107.4(2) .
F6_14 C3_14 F5_14 107.6(2) .
F4_14 C3_14 C1_14 110.5(2) .
F6_14 C3_14 C1_14 112.5(2) .
F5_14 C3_14 C1_14 110.5(2) .
F7_14 C4_14 F9_14 107.4(3) .
F7_14 C4_14 F8_14 108.1(2) .
F9_14 C4_14 F8_14 107.2(3) .
F7_14 C4_14 C1_14 111.6(3) .
F9_14 C4_14 C1_14 110.2(2) .
F8_14 C4_14 C1_14 112.0(2) .
C1_13 O1_13 Al1 142.67(13) .
O1_13 C1_13 C3_13 108.24(16) .
O1_13 C1_13 C2_13 109.61(16) .
C3_13 C1_13 C2_13 109.89(16) .
O1_13 C1_13 C4_13 111.23(15) .
C3_13 C1_13 C4_13 109.06(16) .
C2_13 C1_13 C4_13 108.80(16) .
F3_13 C2_13 F2_13 107.28(18) .
F3_13 C2_13 F1_13 108.41(19) .
F2_13 C2_13 F1_13 107.91(17) .
F3_13 C2_13 C1_13 110.03(17) .
F2_13 C2_13 C1_13 112.75(18) .
F1_13 C2_13 C1_13 110.31(17) .
F6_13 C3_13 F4_13 107.67(18) .
F6_13 C3_13 F5_13 108.94(17) .
F4_13 C3_13 F5_13 106.83(18) .
F6_13 C3_13 C1_13 112.24(17) .
F4_13 C3_13 C1_13 110.80(17) .
F5_13 C3_13 C1_13 110.18(18) .
F8_13 C4_13 F9_13 107.78(17) .
F8_13 C4_13 F7_13 108.39(16) .
F9_13 C4_13 F7_13 107.43(17) .
F8_13 C4_13 C1_13 112.77(16) .
F9_13 C4_13 C1_13 109.60(16) .
F7_13 C4_13 C1_13 110.69(17) .
C1_12 O1_12 Al1 155.9(3) .
O1_12 C1_12 C4_12 110.7(3) .
O1_12 C1_12 C2_12 108.1(3) .
C4_12 C1_12 C2_12 110.2(3) .
O1_12 C1_12 C3_12 109.2(3) .
C4_12 C1_12 C3_12 109.4(2) .
C2_12 C1_12 C3_12 109.3(3) .
F3_12 C2_12 F2_12 108.4(3) .
F3_12 C2_12 F1_12 106.8(3) .
F2_12 C2_12 F1_12 108.6(3) .
F3_12 C2_12 C1_12 110.6(3) .
F2_12 C2_12 C1_12 112.4(3) .
F1_12 C2_12 C1_12 109.8(3) .
F4_12 C3_12 F6_12 107.7(2) .
F4_12 C3_12 F5_12 107.7(3) .
F6_12 C3_12 F5_12 107.6(3) .
F4_12 C3_12 C1_12 110.6(2) .
F6_12 C3_12 C1_12 112.2(2) .
F5_12 C3_12 C1_12 110.9(3) .
F9_12 C4_12 F8_12 109.0(3) .
F9_12 C4_12 F7_12 106.5(3) .
F8_12 C4_12 F7_12 107.7(2) .
F9_12 C4_12 C1_12 110.3(3) .
F8_12 C4_12 C1_12 113.0(3) .
F7_12 C4_12 C1_12 110.1(2) .
C1_11 O1_11 Al3 156.72(14) .
O1_11 C1_11 C3_11 110.57(16) .
O1_11 C1_11 C2_11 108.38(17) .
C3_11 C1_11 C2_11 109.63(16) .
O1_11 C1_11 C4_11 110.02(17) .
C3_11 C1_11 C4_11 109.51(17) .
C2_11 C1_11 C4_11 108.69(17) .
F3_11 C2_11 F1_11 107.21(18) .
F3_11 C2_11 F2_11 107.19(18) .
F1_11 C2_11 F2_11 107.91(19) .
F3_11 C2_11 C1_11 110.96(18) .
F1_11 C2_11 C1_11 111.36(17) .
F2_11 C2_11 C1_11 111.99(18) .
F4_11 C3_11 F6_11 108.06(17) .
F4_11 C3_11 F5_11 107.19(17) .
F6_11 C3_11 F5_11 107.91(17) .
F4_11 C3_11 C1_11 109.76(16) .
F6_11 C3_11 C1_11 113.20(17) .
F5_11 C3_11 C1_11 110.51(16) .
F8_11 C4_11 F9_11 108.01(19) .
F8_11 C4_11 F7_11 108.34(19) .
F9_11 C4_11 F7_11 107.21(19) .
F8_11 C4_11 C1_11 112.14(18) .
F9_11 C4_11 C1_11 110.41(18) .
F7_11 C4_11 C1_11 110.56(18) .
C1_10 O1_10 Al3 146.47(13) .
O1_10 C1_10 C2_10 109.40(17) .
O1_10 C1_10 C3_10 111.91(16) .
C2_10 C1_10 C3_10 109.90(19) .
O1_10 C1_10 C4_10 107.50(17) .
C2_10 C1_10 C4_10 109.58(18) .
C3_10 C1_10 C4_10 108.49(17) .
F3_10 C2_10 F2_10 107.9(2) .
F3_10 C2_10 F1_10 107.6(2) .
F2_10 C2_10 F1_10 108.2(2) .
F3_10 C2_10 C1_10 110.3(2) .
F2_10 C2_10 C1_10 111.7(2) .
F1_10 C2_10 C1_10 111.0(2) .
F4_10 C3_10 F6_10 107.9(2) .
F4_10 C3_10 F5_10 107.03(19) .
F6_10 C3_10 F5_10 107.65(18) .
F4_10 C3_10 C1_10 110.22(17) .
F6_10 C3_10 C1_10 113.09(18) .
F5_10 C3_10 C1_10 110.67(19) .
F7_10 C4_10 F9_10 107.7(2) .
F7_10 C4_10 F8_10 107.78(18) .
F9_10 C4_10 F8_10 107.16(18) .
F7_10 C4_10 C1_10 110.57(18) .
F9_10 C4_10 C1_10 110.70(17) .
F8_10 C4_10 C1_10 112.75(19) .
C1_9 O1_9 Al3 149.9(4) .
O1_9 C1_9 C4_9 111.5(3) .
O1_9 C1_9 C2_9 106.7(3) .
C4_9 C1_9 C2_9 109.6(3) .
O1_9 C1_9 C3_9 109.8(4) .
C4_9 C1_9 C3_9 109.5(3) .
C2_9 C1_9 C3_9 109.7(3) .
F1_9 C2_9 F3_9 107.3(3) .
F1_9 C2_9 F2_9 107.6(3) .
F3_9 C2_9 F2_9 107.2(3) .
F1_9 C2_9 C1_9 111.3(3) .
F3_9 C2_9 C1_9 110.9(3) .
F2_9 C2_9 C1_9 112.3(3) .
F4_9 C3_9 F6_9 108.0(3) .
F4_9 C3_9 F5_9 106.7(3) .
F6_9 C3_9 F5_9 107.7(3) .
F4_9 C3_9 C1_9 111.2(3) .
F6_9 C3_9 C1_9 112.3(3) .
F5_9 C3_9 C1_9 110.6(3) .
F9_9 C4_9 F8_9 107.8(3) .
F9_9 C4_9 F7_9 107.1(3) .
F8_9 C4_9 F7_9 107.9(3) .
F9_9 C4_9 C1_9 110.7(3) .
F8_9 C4_9 C1_9 112.6(3) .
F7_9 C4_9 C1_9 110.5(3) .
C1_8 O1_8 Al2 153.7(13) .
O1_8 C1_8 C4_8 114.0(10) .
O1_8 C1_8 C2_8 104.9(9) .
C4_8 C1_8 C2_8 110.0(6) .
O1_8 C1_8 C3_8 109.1(10) .
C4_8 C1_8 C3_8 108.8(6) .
C2_8 C1_8 C3_8 109.9(6) .
F1_8 C2_8 F3_8 107.7(6) .
F1_8 C2_8 F2_8 107.9(7) .
F3_8 C2_8 F2_8 107.5(9) .
F1_8 C2_8 C1_8 110.6(5) .
F3_8 C2_8 C1_8 109.8(6) .
F2_8 C2_8 C1_8 113.1(7) .
F5_8 C3_8 F6_8 106.3(5) .
F5_8 C3_8 F4_8 111.4(7) .
F6_8 C3_8 F4_8 108.6(9) .
F5_8 C3_8 C1_8 110.7(5) .
F6_8 C3_8 C1_8 112.1(6) .
F4_8 C3_8 C1_8 107.7(8) .
F8_8 C4_8 F7_8 104.1(7) .
F8_8 C4_8 F9_8 104.5(7) .
F7_8 C4_8 F9_8 108.9(6) .
F8_8 C4_8 C1_8 113.8(7) .
F7_8 C4_8 C1_8 112.1(7) .
F9_8 C4_8 C1_8 112.8(6) .
C1_7 O1_7 Al2 149.29(12) .
O1_7 C1_7 C2_7 110.23(15) .
O1_7 C1_7 C3_7 108.02(15) .
C2_7 C1_7 C3_7 109.66(15) .
O1_7 C1_7 C4_7 110.44(15) .
C2_7 C1_7 C4_7 109.43(15) .
C3_7 C1_7 C4_7 109.04(15) .
F3_7 C2_7 F1_7 107.40(16) .
F3_7 C2_7 F2_7 107.39(17) .
F1_7 C2_7 F2_7 107.34(16) .
F3_7 C2_7 C1_7 110.66(16) .
F1_7 C2_7 C1_7 111.28(16) .
F2_7 C2_7 C1_7 112.53(16) .
F4_7 C3_7 F6_7 108.26(15) .
F4_7 C3_7 F5_7 107.20(16) .
F6_7 C3_7 F5_7 107.34(15) .
F4_7 C3_7 C1_7 111.07(15) .
F6_7 C3_7 C1_7 112.36(15) .
F5_7 C3_7 C1_7 110.40(15) .
F9_7 C4_7 F7_7 107.15(16) .
F9_7 C4_7 F8_7 108.16(16) .
F7_7 C4_7 F8_7 108.18(15) .
F9_7 C4_7 C1_7 110.57(15) .
F7_7 C4_7 C1_7 110.55(16) .
F8_7 C4_7 C1_7 112.05(15) .
C1_6 O1_6 Al2 148.74(13) .
O1_6 C1_6 C4_6 110.88(16) .
O1_6 C1_6 C3_6 110.71(17) .
C4_6 C1_6 C3_6 108.61(16) .
O1_6 C1_6 C2_6 107.15(15) .
C4_6 C1_6 C2_6 109.85(17) .
C3_6 C1_6 C2_6 109.63(16) .
F3_6 C2_6 F2_6 107.80(16) .
F3_6 C2_6 F1_6 107.69(17) .
F2_6 C2_6 F1_6 107.82(17) .
F3_6 C2_6 C1_6 111.19(17) .
F2_6 C2_6 C1_6 111.96(16) .
F1_6 C2_6 C1_6 110.21(16) .
F5_6 C3_6 F6_6 107.47(16) .
F5_6 C3_6 F4_6 107.42(17) .
F6_6 C3_6 F4_6 107.83(17) .
F5_6 C3_6 C1_6 111.51(17) .
F6_6 C3_6 C1_6 112.59(17) .
F4_6 C3_6 C1_6 109.82(16) .
F9_6 C4_6 F7_6 107.62(17) .
F9_6 C4_6 F8_6 107.25(18) .
F7_6 C4_6 F8_6 107.53(16) .
F9_6 C4_6 C1_6 110.46(17) .
F7_6 C4_6 C1_6 111.43(17) .
F8_6 C4_6 C1_6 112.33(16) .
C2 C1 C6 120.11(19) .
C2 C1 C7 119.7(2) .
C6 C1 C7 120.1(2) .
C2 C1 Sr1 76.59(13) .
C6 C1 Sr1 75.56(13) .
C7 C1 Sr1 121.68(15) .
C1 C2 C3 120.07(19) .
C1 C2 C8 119.8(2) .
C3 C2 C8 120.1(2) .
C1 C2 Sr1 76.54(13) .
C3 C2 Sr1 76.72(12) .
C8 C2 Sr1 119.74(14) .
C2 C3 C4 120.53(19) .
C2 C3 C9 118.52(19) .
C4 C3 C9 120.80(19) .
C2 C3 Sr1 76.42(12) .
C4 C3 Sr1 76.35(12) .
C9 C3 Sr1 122.11(14) .
C5 C4 C3 119.27(19) .
C5 C4 C10 119.07(19) .
C3 C4 C10 121.6(2) .
C5 C4 Sr1 75.46(13) .
C3 C4 Sr1 76.54(12) .
C10 C4 Sr1 121.03(15) .
C4 C5 C6 120.23(19) .
C4 C5 C11 119.1(2) .
C6 C5 C11 120.6(2) .
C4 C5 Sr1 77.43(13) .
C6 C5 Sr1 76.39(13) .
C11 C5 Sr1 118.90(17) .
C1 C6 C5 119.77(19) .
C1 C6 C12 119.5(2) .
C5 C6 C12 120.5(2) .
C1 C6 Sr1 77.28(13) .
C5 C6 Sr1 76.31(13) .
C12 C6 Sr1 120.80(16) .
C6_4 C1_4 C2_4 121.62(19) .
C6_4 C1_4 F1_4 121.78(19) .
C2_4 C1_4 F1_4 116.59(17) .
C3_4 C2_4 C1_4 122.00(18) .
C3_4 C2_4 F2_4 120.97(18) .
C1_4 C2_4 F2_4 116.96(18) .
C2_4 C3_4 C4_4 117.0(2) .
C5_4 C4_4 C3_4 120.9(2) .
C4_4 C5_4 C6_4 121.0(2) .
C1_4 C6_4 C5_4 117.4(2) .
C1_4 F1_4 Sr1 119.02(11) .
C2_4 F2_4 Sr1 119.77(11) .
C2_3 C1_3 C6_3 122.0(2) .
C2_3 C1_3 F1_3 117.06(18) .
C6_3 C1_3 F1_3 120.91(19) .
C1_3 C2_3 C3_3 121.81(19) .
C1_3 C2_3 F2_3 116.08(19) .
C3_3 C2_3 F2_3 122.1(2) .
C2_3 C3_3 C4_3 117.2(2) .
C5_3 C4_3 C3_3 120.8(2) .
C6_3 C5_3 C4_3 121.2(2) .
C1_3 C6_3 C5_3 117.0(2) .
C1_3 F1_3 Sr1 123.03(12) .
C2_3 F2_3 Sr1 118.78(12) .
C6_2 C1_2 C2_2 121.69(19) .
C6_2 C1_2 F1_2 120.61(18) .
C2_2 C1_2 F1_2 117.70(17) .
C3_2 C2_2 C1_2 121.80(19) .
C3_2 C2_2 F2_2 121.06(18) .
C1_2 C2_2 F2_2 117.14(18) .
C2_2 C3_2 C4_2 117.2(2) .
C5_2 C4_2 C3_2 120.9(2) .
C4_2 C5_2 C6_2 120.9(2) .
C1_2 C6_2 C5_2 117.5(2) .
C1_2 F1_2 Sr1 123.36(11) .
C2_2 F2_2 Sr1 120.29(11) .
C6_1 C1_1 C2_1 121.9(2) .
C6_1 C1_1 F1_1 121.40(18) .
C2_1 C1_1 F1_1 116.68(18) .
C1_1 C2_1 C3_1 121.7(2) .
C1_1 C2_1 F2_1 116.88(19) .
C3_1 C2_1 F2_1 121.42(19) .
C2_1 C3_1 C4_1 117.2(2) .
C5_1 C4_1 C3_1 121.0(2) .
C4_1 C5_1 C6_1 120.9(2) .
C1_1 C6_1 C5_1 117.3(2) .
C1_1 F1_1 Sr1 118.64(11) .
C2_1 F2_1 Sr1 122.46(11) .
F1_2 Sr1 F2_1 116.20(4) .
F1_2 Sr1 F1_3 109.08(4) .
F2_1 Sr1 F1_3 126.80(4) .
F1_2 Sr1 F2_4 109.91(4) .
F2_1 Sr1 F2_4 68.81(4) .
F1_3 Sr1 F2_4 70.70(4) .
F1_2 Sr1 F1_4 167.42(4) .
F2_1 Sr1 F1_4 65.55(4) .
F1_3 Sr1 F1_4 64.32(4) .
F2_4 Sr1 F1_4 58.30(4) .
F1_2 Sr1 F2_2 59.93(4) .
F2_1 Sr1 F2_2 71.41(4) .
F1_3 Sr1 F2_2 112.31(4) .
F2_4 Sr1 F2_2 57.52(4) .
F1_4 Sr1 F2_2 111.43(4) .
F1_2 Sr1 F1_1 63.36(4) .
F2_1 Sr1 F1_1 58.40(4) .
F1_3 Sr1 F1_1 171.97(4) .
F2_4 Sr1 F1_1 108.53(4) .
F1_4 Sr1 F1_1 122.49(4) .
F2_2 Sr1 F1_1 62.18(4) .
F1_2 Sr1 F2_3 60.67(4) .
F2_1 Sr1 F2_3 127.88(5) .
F1_3 Sr1 F2_3 56.73(4) .
F2_4 Sr1 F2_3 65.65(4) .
F1_4 Sr1 F2_3 107.87(4) .
F2_2 Sr1 F2_3 63.55(4) .
F1_1 Sr1 F2_3 115.43(4) .
F1_2 Sr1 C5 121.40(5) .
F2_1 Sr1 C5 83.33(6) .
F1_3 Sr1 C5 96.23(5) .
F2_4 Sr1 C5 128.37(5) .
F1_4 Sr1 C5 70.87(5) .
F2_2 Sr1 C5 149.58(5) .
F1_1 Sr1 C5 90.40(5) .
F2_3 Sr1 C5 146.37(5) .
F1_2 Sr1 C6 119.44(5) .
F2_1 Sr1 C6 106.73(5) .
F1_3 Sr1 C6 71.07(5) .
F2_4 Sr1 C6 124.76(5) .
F1_4 Sr1 C6 69.76(5) .
F2_2 Sr1 C6 176.62(5) .
F1_1 Sr1 C6 114.46(5) .
F2_3 Sr1 C6 119.37(5) .
C5 Sr1 C6 27.30(6) .
F1_2 Sr1 C1 94.11(5) .
F2_1 Sr1 C1 131.31(5) .
F1_3 Sr1 C1 68.02(5) .
F2_4 Sr1 C1 137.14(5) .
F1_4 Sr1 C1 93.02(5) .
F2_2 Sr1 C1 153.31(5) .
F1_1 Sr1 C1 113.96(5) .
F2_3 Sr1 C1 99.70(5) .
C5 Sr1 C1 47.98(6) .
C6 Sr1 C1 27.17(6) .
F1_2 Sr1 C2 71.81(5) .
F2_1 Sr1 C2 129.19(5) .
F1_3 Sr1 C2 89.89(5) .
F2_4 Sr1 C2 160.16(5) .
F1_4 Sr1 C2 117.53(5) .
F2_2 Sr1 C2 131.03(5) .
F1_1 Sr1 C2 90.09(5) .
F2_3 Sr1 C2 100.62(5) .
C5 Sr1 C2 55.89(6) .
C6 Sr1 C2 47.85(6) .
C1 Sr1 C2 26.87(6) .
O1_12 Al1 O1_23 89.8(4) .
O1_12 Al1 O1_13 112.98(17) .
O1_23 Al1 O1_13 130.9(4) .
O1_13 Al1 O1_14 110.06(9) .
O1_12 Al1 F1 108.78(11) .
O1_23 Al1 F1 111.7(4) .
O1_13 Al1 F1 101.48(5) .
O1_14 Al1 F1 104.02(6) .
O1_13 Al1 O1_5 109.4(6) .
O1_14 Al1 O1_5 130.3(5) .
F1 Al1 O1_5 96.5(5) .
O1_8 Al2 O1_6 112.7(6) .
O1_18 Al2 O1_6 119.7(6) .
O1_8 Al2 O1_7 113.8(6) .
O1_18 Al2 O1_7 112.3(6) .
O1_6 Al2 O1_7 113.46(7) .
O1_8 Al2 F2 109.9(6) .
O1_18 Al2 F2 103.1(6) .
O1_6 Al2 F2 101.14(7) .
O1_7 Al2 F2 104.68(6) .
O1_19 Al4 O1_15 111.5(9) .
O1_19 Al4 O1_17 114.4(11) .
O1_15 Al4 O1_17 111.23(7) .
O1_15 Al4 O1_16 112.7(2) .
O1_17 Al4 O1_16 118.5(3) .
O1_19 Al4 F3 109.5(10) .
O1_15 Al4 F3 105.50(5) .
O1_17 Al4 F3 104.09(6) .
O1_16 Al4 F3 103.2(3) .
O1_11 Al3 O1_22 114.7(10) .
O1_11 Al3 O1_9 111.0(2) .
O1_11 Al3 O1_10 118.35(8) .
O1_22 Al3 O1_10 112.4(10) .
O1_9 Al3 O1_10 110.4(2) .
O1_11 Al3 F2 106.60(7) .
O1_22 Al3 F2 101.4(11) .
O1_9 Al3 F2 109.0(2) .
O1_10 Al3 F2 100.50(6) .
Al4 F3 Al4 180.00(3) 2_657
Al3 F2 Al2 178.78(8) .
Al1 F1 Al1 180.0 2_656
C1_22 O1_22 Al3 151(2) .
O1_22 C1_22 C2_22 111.4(15) .
O1_22 C1_22 C3_22 110.0(13) .
C2_22 C1_22 C3_22 109.8(10) .
O1_22 C1_22 C4_22 106.9(15) .
C2_22 C1_22 C4_22 108.7(10) .
C3_22 C1_22 C4_22 110.0(10) .
F3_22 C2_22 F2_22 105.6(11) .
F3_22 C2_22 F1_22 105.8(11) .
F2_22 C2_22 F1_22 108.2(11) .
F3_22 C2_22 C1_22 111.0(11) .
F2_22 C2_22 C1_22 113.7(11) .
F1_22 C2_22 C1_22 112.0(10) .
F4_22 C3_22 F5_22 108.3(13) .
F4_22 C3_22 F6_22 107.6(12) .
F5_22 C3_22 F6_22 108.8(13) .
F4_22 C3_22 C1_22 110.5(11) .
F5_22 C3_22 C1_22 109.4(12) .
F6_22 C3_22 C1_22 112.1(12) .
F7_22 C4_22 F8_22 111.9(13) .
F7_22 C4_22 F9_22 107.4(12) .
F8_22 C4_22 F9_22 112.0(14) .
F7_22 C4_22 C1_22 109.3(11) .
F8_22 C4_22 C1_22 108.8(13) .
F9_22 C4_22 C1_22 107.3(11) .
C1_23 O1_23 Al1 148.9(10) .
O1_23 C1_23 C4_23 110.0(11) .
O1_23 C1_23 C3_23 107.0(11) .
C4_23 C1_23 C3_23 109.7(11) .
O1_23 C1_23 C2_23 110.8(10) .
C4_23 C1_23 C2_23 108.9(10) .
C3_23 C1_23 C2_23 110.4(11) .
F2_23 C2_23 F1_23 109.5(13) .
F2_23 C2_23 F3_23 110.2(13) .
F1_23 C2_23 F3_23 104.3(13) .
F2_23 C2_23 C1_23 111.2(11) .
F1_23 C2_23 C1_23 110.1(12) .
F3_23 C2_23 C1_23 111.3(11) .
F6_23 C3_23 F5_23 106.9(17) .
F6_23 C3_23 F4_23 109.2(16) .
F5_23 C3_23 F4_23 108.0(17) .
F6_23 C3_23 C1_23 112.5(15) .
F5_23 C3_23 C1_23 110.0(14) .
F4_23 C3_23 C1_23 110.1(16) .
F7_23 C4_23 F8_23 106.2(12) .
F7_23 C4_23 F9_23 108.7(14) .
F8_23 C4_23 F9_23 108.0(13) .
F7_23 C4_23 C1_23 111.4(11) .
F8_23 C4_23 C1_23 113.2(11) .
F9_23 C4_23 C1_23 109.3(11) .
C1_5 O1_5 Al1 154.4(13) .
O1_5 C1_5 C2_5 112.1(12) .
O1_5 C1_5 C4_5 109.6(11) .
C2_5 C1_5 C4_5 108.0(10) .
O1_5 C1_5 C3_5 112.6(11) .
C2_5 C1_5 C3_5 107.4(10) .
C4_5 C1_5 C3_5 106.9(11) .
F2_5 C2_5 F1_5 103.8(14) .
F2_5 C2_5 F3_5 108.3(12) .
F1_5 C2_5 F3_5 110.1(15) .
F2_5 C2_5 C1_5 114.9(11) .
F1_5 C2_5 C1_5 110.9(15) .
F3_5 C2_5 C1_5 108.8(11) .
F5_5 C3_5 F4_5 107.2(16) .
F5_5 C3_5 F6_5 108.4(12) .
F4_5 C3_5 F6_5 106.7(13) .
F5_5 C3_5 C1_5 110.2(10) .
F4_5 C3_5 C1_5 109.3(15) .
F6_5 C3_5 C1_5 114.8(10) .
F7_5 C4_5 F9_5 108.1(15) .
F7_5 C4_5 F8_5 108.4(12) .
F9_5 C4_5 F8_5 106.1(15) .
F7_5 C4_5 C1_5 110.4(13) .
F9_5 C4_5 C1_5 109.0(15) .
F8_5 C4_5 C1_5 114.5(12) .

loop_
_geom_bond_atom_site_label_1
_geom_bond_atom_site_label_2
_geom_bond_distance
O1_19 C1_19 1.351(12)
O1_19 Al4 1.687(12)
C1_19 C2_19 1.548(11)
C1_19 C3_19 1.552(11)
C1_19 C4_19 1.553(11)
C2_19 F3_19 1.322(13)
C2_19 F1_19 1.325(11)
C2_19 F2_19 1.355(10)
C3_19 F5_19 1.321(11)
C3_19 F4_19 1.323(12)
C3_19 F6_19 1.335(12)
C4_19 F8_19 1.308(11)
C4_19 F7_19 1.334(12)
C4_19 F9_19 1.338(12)
O1_18 C1_18 1.358(9)
O1_18 Al2 1.698(8)
C1_18 C4_18 1.548(8)
C1_18 C2_18 1.551(9)
C1_18 C3_18 1.560(8)
C2_18 F3_18 1.326(8)
C2_18 F1_18 1.334(6)
C2_18 F2_18 1.344(8)
C3_18 F6_18 1.322(7)
C3_18 F5_18 1.322(7)
C3_18 F4_18 1.371(10)
C4_18 F9_18 1.325(9)
C4_18 F8_18 1.341(9)
C4_18 F7_18 1.346(7)
O1_17 C1_17 1.356(2)
O1_17 Al4 1.7077(15)
C1_17 C4_17 1.551(3)
C1_17 C3_17 1.553(3)
C1_17 C2_17 1.558(3)
C2_17 F3_17 1.321(3)
C2_17 F1_17 1.327(3)
C2_17 F2_17 1.336(3)
C3_17 F4_17 1.327(2)
C3_17 F6_17 1.332(2)
C3_17 F5_17 1.332(2)
C4_17 F8_17 1.330(3)
C4_17 F9_17 1.330(3)
C4_17 F7_17 1.338(3)
O1_16 C1_16 1.354(4)
O1_16 Al4 1.709(4)
C1_16 C2_16 1.547(4)
C1_16 C4_16 1.554(4)
C1_16 C3_16 1.555(4)
C2_16 F3_16 1.303(5)
C2_16 F2_16 1.335(4)
C2_16 F1_16 1.335(4)
C3_16 F5_16 1.320(4)
C3_16 F6_16 1.329(4)
C3_16 F4_16 1.333(5)
C4_16 F8_16 1.330(3)
C4_16 F9_16 1.330(7)
C4_16 F7_16 1.343(4)
O1_15 C1_15 1.358(2)
O1_15 Al4 1.7060(14)
C1_15 C3_15 1.554(3)
C1_15 C4_15 1.556(3)
C1_15 C2_15 1.556(3)
C2_15 F3_15 1.328(2)
C2_15 F1_15 1.332(3)
C2_15 F2_15 1.336(2)
C3_15 F4_15 1.326(2)
C3_15 F5_15 1.333(2)
C3_15 F6_15 1.335(2)
C4_15 F9_15 1.314(3)
C4_15 F7_15 1.338(2)
C4_15 F8_15 1.339(2)
O1_14 C1_14 1.349(3)
O1_14 Al1 1.7050(17)
C1_14 C2_14 1.541(4)
C1_14 C3_14 1.557(4)
C1_14 C4_14 1.559(4)
C2_14 F1_14 1.329(4)
C2_14 F3_14 1.329(4)
C2_14 F2_14 1.333(4)
C3_14 F4_14 1.323(3)
C3_14 F6_14 1.325(3)
C3_14 F5_14 1.336(3)
C4_14 F7_14 1.324(3)
C4_14 F9_14 1.333(3)
C4_14 F8_14 1.333(3)
O1_13 C1_13 1.358(2)
O1_13 Al1 1.7022(14)
C1_13 C3_13 1.543(3)
C1_13 C2_13 1.554(3)
C1_13 C4_13 1.558(3)
C2_13 F3_13 1.328(2)
C2_13 F2_13 1.332(3)
C2_13 F1_13 1.335(3)
C3_13 F6_13 1.328(2)
C3_13 F4_13 1.333(3)
C3_13 F5_13 1.342(3)
C4_13 F8_13 1.329(2)
C4_13 F9_13 1.337(2)
C4_13 F7_13 1.338(2)
O1_12 C1_12 1.339(4)
O1_12 Al1 1.672(3)
C1_12 C4_12 1.551(4)
C1_12 C2_12 1.553(4)
C1_12 C3_12 1.563(4)
C2_12 F3_12 1.329(4)
C2_12 F2_12 1.332(4)
C2_12 F1_12 1.334(4)
C3_12 F4_12 1.325(3)
C3_12 F6_12 1.336(3)
C3_12 F5_12 1.338(4)
C4_12 F9_12 1.322(3)
C4_12 F8_12 1.328(3)
C4_12 F7_12 1.344(3)
O1_11 C1_11 1.349(2)
O1_11 Al3 1.6910(16)
C1_11 C3_11 1.553(3)
C1_11 C2_11 1.553(3)
C1_11 C4_11 1.556(3)
C2_11 F3_11 1.325(3)
C2_11 F1_11 1.330(2)
C2_11 F2_11 1.342(3)
C3_11 F4_11 1.328(2)
C3_11 F6_11 1.329(2)
C3_11 F5_11 1.330(2)
C4_11 F8_11 1.325(3)
C4_11 F9_11 1.327(3)
C4_11 F7_11 1.332(3)
O1_10 C1_10 1.355(2)
O1_10 Al3 1.7086(14)
C1_10 C2_10 1.544(3)
C1_10 C3_10 1.554(3)
C1_10 C4_10 1.559(3)
C2_10 F3_10 1.325(3)
C2_10 F2_10 1.333(3)
C2_10 F1_10 1.334(3)
C3_10 F4_10 1.327(3)
C3_10 F6_10 1.327(2)
C3_10 F5_10 1.336(3)
C4_10 F7_10 1.317(3)
C4_10 F9_10 1.330(2)
C4_10 F8_10 1.334(3)
O1_9 C1_9 1.363(4)
O1_9 Al3 1.696(3)
C1_9 C4_9 1.542(4)
C1_9 C2_9 1.551(4)
C1_9 C3_9 1.554(4)
C2_9 F1_9 1.330(4)
C2_9 F3_9 1.331(4)
C2_9 F2_9 1.339(4)
C3_9 F4_9 1.327(4)
C3_9 F6_9 1.329(4)
C3_9 F5_9 1.332(4)
C4_9 F9_9 1.321(4)
C4_9 F8_9 1.331(4)
C4_9 F7_9 1.343(4)
O1_8 C1_8 1.355(9)
O1_8 Al2 1.686(8)
C1_8 C4_8 1.532(8)
C1_8 C2_8 1.547(8)
C1_8 C3_8 1.566(8)
C2_8 F1_8 1.321(6)
C2_8 F3_8 1.322(8)
C2_8 F2_8 1.342(9)
C3_8 F5_8 1.307(7)
C3_8 F6_8 1.330(7)
C3_8 F4_8 1.352(10)
C4_8 F8_8 1.304(9)
C4_8 F7_8 1.309(8)
C4_8 F9_8 1.371(9)
O1_7 C1_7 1.358(2)
O1_7 Al2 1.7015(13)
C1_7 C2_7 1.550(3)
C1_7 C3_7 1.555(3)
C1_7 C4_7 1.560(3)
C2_7 F3_7 1.329(2)
C2_7 F1_7 1.332(2)
C2_7 F2_7 1.341(2)
C3_7 F4_7 1.323(2)
C3_7 F6_7 1.331(2)
C3_7 F5_7 1.341(2)
C4_7 F9_7 1.329(2)
C4_7 F7_7 1.330(2)
C4_7 F8_7 1.331(2)
O1_6 C1_6 1.354(2)
O1_6 Al2 1.6983(15)
C1_6 C4_6 1.552(3)
C1_6 C3_6 1.554(3)
C1_6 C2_6 1.557(3)
C2_6 F3_6 1.322(2)
C2_6 F2_6 1.333(2)
C2_6 F1_6 1.334(2)
C3_6 F5_6 1.332(2)
C3_6 F6_6 1.332(2)
C3_6 F4_6 1.334(2)
C4_6 F9_6 1.328(2)
C4_6 F7_6 1.329(2)
C4_6 F8_6 1.341(2)
C1 C2 1.404(3)
C1 C6 1.414(3)
C1 C7 1.510(3)
C1 Sr1 3.020(2)
C2 C3 1.404(3)
C2 C8 1.509(3)
C2 Sr1 3.021(2)
C3 C4 1.417(3)
C3 C9 1.512(3)
C3 Sr1 3.025(2)
C4 C5 1.411(3)
C4 C10 1.513(3)
C4 Sr1 3.022(2)
C5 C6 1.415(3)
C5 C11 1.513(3)
C5 Sr1 2.997(2)
C6 C12 1.499(3)
C6 Sr1 2.999(2)
C1_4 C6_4 1.360(3)
C1_4 C2_4 1.372(3)
C1_4 F1_4 1.382(2)
C2_4 C3_4 1.366(3)
C2_4 F2_4 1.378(2)
C3_4 C4_4 1.389(3)
C4_4 C5_4 1.380(3)
C5_4 C6_4 1.387(3)
F1_4 Sr1 2.6916(12)
F2_4 Sr1 2.6775(13)
C1_3 C2_3 1.364(3)
C1_3 C6_3 1.367(3)
C1_3 F1_3 1.386(2)
C2_3 C3_3 1.368(3)
C2_3 F2_3 1.378(2)
C3_3 C4_3 1.387(3)
C4_3 C5_3 1.384(3)
C5_3 C6_3 1.383(3)
F1_3 Sr1 2.6678(13)
F2_3 Sr1 2.8004(14)
C1_2 C6_2 1.361(3)
C1_2 C2_2 1.372(3)
C1_2 F1_2 1.384(2)
C2_2 C3_2 1.366(3)
C2_2 F2_2 1.376(2)
C3_2 C4_2 1.392(3)
C4_2 C5_2 1.378(3)
C5_2 C6_2 1.390(3)
F1_2 Sr1 2.5942(12)
F2_2 Sr1 2.6935(13)
C1_1 C6_1 1.364(3)
C1_1 C2_1 1.365(3)
C1_1 F1_1 1.381(2)
C2_1 C3_1 1.371(3)
C2_1 F2_1 1.380(2)
C3_1 C4_1 1.388(3)
C4_1 C5_1 1.377(3)
C5_1 C6_1 1.391(3)
F1_1 Sr1 2.7276(12)
F2_1 Sr1 2.6163(13)
Al1 O1_23 1.680(8)
Al1 F1 1.7663(5)
Al1 O1_5 1.808(11)
Al2 F2 1.7665(11)
Al4 F3 1.7700(5)
Al3 O1_22 1.695(13)
Al3 F2 1.7656(11)
O1_22 C1_22 1.354(13)
C1_22 C2_22 1.538(12)
C1_22 C3_22 1.552(12)
C1_22 C4_22 1.560(12)
C2_22 F3_22 1.334(12)
C2_22 F2_22 1.339(13)
C2_22 F1_22 1.339(13)
C3_22 F4_22 1.319(13)
C3_22 F5_22 1.325(13)
C3_22 F6_22 1.331(13)
C4_22 F7_22 1.330(13)
C4_22 F8_22 1.330(13)
C4_22 F9_22 1.336(13)
O1_23 C1_23 1.362(12)
C1_23 C4_23 1.540(12)
C1_23 C3_23 1.547(12)
C1_23 C2_23 1.548(12)
C2_23 F2_23 1.325(13)
C2_23 F1_23 1.327(13)
C2_23 F3_23 1.330(13)
C3_23 F6_23 1.319(13)
C3_23 F5_23 1.322(13)
C3_23 F4_23 1.328(13)
C4_23 F7_23 1.325(12)
C4_23 F8_23 1.338(12)
C4_23 F9_23 1.352(13)
O1_5 C1_5 1.382(12)
C1_5 C2_5 1.557(12)
C1_5 C4_5 1.561(12)
C1_5 C3_5 1.562(12)
C2_5 F2_5 1.321(12)
C2_5 F1_5 1.329(13)
C2_5 F3_5 1.331(12)
C3_5 F5_5 1.320(12)
C3_5 F4_5 1.332(13)
C3_5 F6_5 1.333(12)
C4_5 F7_5 1.320(13)
C4_5 F9_5 1.332(13)
C4_5 F8_5 1.335(12)
